data_7039415
loop_
_publ_author_name
'Li, Teng'
'Wang, Yanyan'
'Qin, Lei'
'Han, Tian'
'Ding, You-Song'
'Hu, Yue-Qiao'
'Zheng, Yan-Zhen'

_publ_section_title
;
 Construction of magnet-type coordination polymers using high-spin
 {Ni4}-citrate cubane as secondary building units.
;
_journal_issue 26
_journal_name_full 'Dalton transactions (Cambridge, England : 2003)'
_journal_page_first 10798
_journal_page_last 10806
_journal_paper_doi 10.1039/c6dt01405d
_journal_volume 45
_journal_year 2016
_chemical_formula_sum 'C48 H66 K8 Ni12 O73'
_chemical_formula_weight 2828.32
_space_group_crystal_system triclinic
_space_group_IT_number 2
_space_group_name_Hall '-P 1'
_space_group_name_H-M_alt 'P -1'
_symmetry_space_group_name_Hall '-P 1'
_symmetry_space_group_name_H-M 'P -1'
_atom_sites_solution_hydrogens mixed
_audit_creation_method SHELXL-2014/7
_audit_update_record
;
2016-05-25 deposited with the CCDC.
2016-06-01 downloaded from the CCDC.
;
_cell_angle_alpha 101.7960(10)
_cell_angle_beta 106.0770(10)
_cell_angle_gamma 96.1090(10)
_cell_formula_units_Z 2
_cell_length_a 13.0462(6)
_cell_length_b 14.7766(7)
_cell_length_c 22.3880(11)
_cell_measurement_reflns_used 13991
_cell_measurement_temperature 100(2)
_cell_measurement_theta_max 25.00
_cell_measurement_theta_min 1.52
_cell_volume 3998.1(3)
_computing_cell_refinement 'Bruker SMART'
_computing_data_collection 'Bruker SMART'
_computing_data_reduction 'Bruker SAINT'
_computing_molecular_graphics 'Bruker SHELXTL'
_computing_publication_material 'Bruker SHELXTL'
_computing_structure_refinement 'SHELXL-2014/7 (Sheldrick, 2014)'
_computing_structure_solution 'SHELXS-97 (Sheldrick, 1990)'
_diffrn_ambient_temperature 100(2)
_diffrn_measured_fraction_theta_full 0.992
_diffrn_measured_fraction_theta_max 0.992
_diffrn_measurement_device_type 'CCD area detector'
_diffrn_measurement_method 'phi and omega scans'
_diffrn_radiation_type MoK\a
_diffrn_radiation_wavelength 0.71073
_diffrn_reflns_av_R_equivalents 0.0223
_diffrn_reflns_av_unetI/netI 0.0347
_diffrn_reflns_Laue_measured_fraction_full 0.992
_diffrn_reflns_Laue_measured_fraction_max 0.992
_diffrn_reflns_limit_h_max 15
_diffrn_reflns_limit_h_min -15
_diffrn_reflns_limit_k_max 17
_diffrn_reflns_limit_k_min -17
_diffrn_reflns_limit_l_max 26
_diffrn_reflns_limit_l_min -26
_diffrn_reflns_number 28840
_diffrn_reflns_point_group_measured_fraction_full 0.992
_diffrn_reflns_point_group_measured_fraction_max 0.992
_diffrn_reflns_theta_full 24.998
_diffrn_reflns_theta_max 24.998
_diffrn_reflns_theta_min 1.521
_exptl_absorpt_coefficient_mu 3.312
_exptl_absorpt_correction_T_max 0.608
_exptl_absorpt_correction_T_min 0.385
_exptl_absorpt_correction_type multi-scan
_exptl_absorpt_process_details SADABS
_exptl_crystal_colour yellow
_exptl_crystal_density_diffrn 2.349
_exptl_crystal_density_method 'not measured'
_exptl_crystal_description block
_exptl_crystal_F_000 2852
_exptl_crystal_size_max 0.350
_exptl_crystal_size_mid 0.250
_exptl_crystal_size_min 0.150
_exptl_transmission_factor_max 0.6313
_exptl_transmission_factor_min 0.4932
_refine_diff_density_max 2.550
_refine_diff_density_min -2.210
_refine_diff_density_rms 0.158
_refine_ls_extinction_method none
_refine_ls_goodness_of_fit_ref 1.072
_refine_ls_hydrogen_treatment constr
_refine_ls_matrix_type full
_refine_ls_number_parameters 1258
_refine_ls_number_reflns 13978
_refine_ls_number_restraints 76
_refine_ls_restrained_S_all 1.070
_refine_ls_R_factor_all 0.0595
_refine_ls_R_factor_gt 0.0505
_refine_ls_shift/su_max 0.001
_refine_ls_shift/su_mean 0.000
_refine_ls_structure_factor_coef Fsqd
_refine_ls_weighting_details 'w=1/[\s^2^(Fo^2^)+(0.0605P)^2^+25.1736P] where P=(Fo^2^+2Fc^2^)/3'
_refine_ls_weighting_scheme calc
_refine_ls_wR_factor_gt 0.1262
_refine_ls_wR_factor_ref 0.1321
_reflns_Friedel_coverage 0.000
_reflns_number_gt 11901
_reflns_number_total 13978
_reflns_threshold_expression 'I > 2\s(I)'
_cod_data_source_file c6dt01405d2.cif
_cod_data_source_block 3
_cod_depositor_comments 'Adding full bibliography for 7039413--7039415.cif.'
_cod_database_code 7039415
_shelx_shelxl_version_number 2014/7
_shelx_space_group_comment
;
The symmetry employed for this shelxl refinement is uniquely defined
by the following loop, which should always be used as a source of
symmetry information in preference to the above space-group names.
They are only intended as comments.
;
_shelx_estimated_absorpt_t_min 0.493
_shelx_estimated_absorpt_t_max 0.631

loop_
_space_group_symop_operation_xyz
'x, y, z'
'-x, -y, -z'

loop_
_atom_site_label
_atom_site_type_symbol
_atom_site_fract_x
_atom_site_fract_y
_atom_site_fract_z
_atom_site_U_iso_or_equiv
_atom_site_adp_type
_atom_site_occupancy
_atom_site_site_symmetry_order
_atom_site_calc_flag
_atom_site_refinement_flags_posn
_atom_site_refinement_flags_adp
_atom_site_refinement_flags_occupancy
_atom_site_disorder_assembly
_atom_site_disorder_group
Ni1 Ni 0.23246(5) 0.79110(5) -0.13215(3) 0.00686(15) Uani 1 1 d . . . . .
Ni2 Ni 0.25612(5) 0.65541(5) -0.03509(3) 0.00672(15) Uani 1 1 d . . . . .
Ni3 Ni 0.22157(5) 0.84961(5) 0.01046(3) 0.00627(15) Uani 1 1 d . . . . .
Ni4 Ni 0.03617(5) 0.71635(5) -0.10762(3) 0.00672(15) Uani 1 1 d . . . . .
Ni5 Ni 0.33887(5) 1.25522(5) 0.08879(3) 0.00827(15) Uani 1 1 d . . . . .
Ni6 Ni 0.44419(5) 0.75916(5) 0.20430(3) 0.00936(16) Uani 1 1 d . . . . .
Ni7 Ni 0.72441(5) 0.79272(5) 0.36567(3) 0.00718(15) Uani 1 1 d . . . . .
Ni8 Ni 0.75315(5) 0.65982(5) 0.46606(3) 0.00703(15) Uani 1 1 d . . . . .
Ni11 Ni 0.72686(5) 0.85098(5) 0.51453(3) 0.00698(15) Uani 1 1 d . . . . .
Ni10 Ni 0.53411(5) 0.72162(5) 0.39289(3) 0.00655(15) Uani 1 1 d . . . . .
Ni9 Ni 0.92100(11) 0.75376(6) 0.66811(12) 0.0101(5) Uani 0.855(8) 1 d . . P A 1
Ni9' Ni 0.9460(7) 0.7494(4) 0.7037(8) 0.018(3) Uani 0.145(8) 1 d . . P A 2
Ni12 Ni 0.84673(5) 1.25521(5) 0.59162(3) 0.00846(15) Uani 1 1 d . . . . .
K1 K 0.77492(10) 0.77541(8) 0.07488(6) 0.0143(3) Uani 1 1 d . . . . .
K2 K 0.38740(12) 0.47617(10) 0.03948(7) 0.0239(3) Uani 1 1 d . . . . .
K3 K 0.22360(11) 0.90102(9) 0.19382(6) 0.0201(3) Uani 1 1 d . U . . .
K4 K -0.03953(11) 0.74634(10) 0.21340(7) 0.0248(3) Uani 1 1 d . U . . .
K5 K 0.48106(10) 0.11266(9) 0.27456(6) 0.0193(3) Uani 1 1 d . . . . .
K6 K 0.79454(11) 0.10000(10) 0.27827(6) 0.0219(3) Uani 1 1 d . U . . .
K7 K 0.72766(10) 0.22518(8) 0.42402(6) 0.0118(2) Uani 1 1 d . . . . .
K8 K 0.86634(11) 0.46666(10) 0.53360(7) 0.0231(3) Uani 1 1 d . . . . .
C1 C 0.0925(4) 0.6762(4) -0.2589(3) 0.0144(12) Uani 1 1 d . . . . .
C2 C 0.1461(5) 0.5972(4) -0.2401(3) 0.0137(12) Uani 1 1 d . . . . .
H2A H 0.2237 0.6112 -0.2367 0.016 Uiso 1 1 calc R U . . .
H2B H 0.1132 0.5392 -0.2745 0.016 Uiso 1 1 calc R U . . .
C3 C 0.1372(4) 0.5787(4) -0.1759(2) 0.0088(11) Uani 1 1 d . . . . .
C4 C 0.2108(5) 0.5065(4) -0.1598(3) 0.0123(11) Uani 1 1 d . . . . .
H4A H 0.1953 0.4548 -0.1987 0.015 Uiso 1 1 calc R U . . .
H4B H 0.2871 0.5372 -0.1491 0.015 Uiso 1 1 calc R U . . .
C5 C 0.1992(4) 0.4645(4) -0.1050(3) 0.0122(12) Uani 1 1 d . . . . .
C6 C 0.0198(4) 0.5338(4) -0.1841(3) 0.0108(11) Uani 1 1 d . . . . .
C7 C 0.2537(4) 0.6681(4) 0.0977(2) 0.0081(11) Uani 1 1 d . . . . .
C8 C 0.1326(4) 0.6341(4) 0.0687(2) 0.0072(10) Uani 1 1 d . . . . .
H8A H 0.1006 0.6324 0.1038 0.009 Uiso 1 1 calc R U . . .
H8B H 0.1199 0.5691 0.0423 0.009 Uiso 1 1 calc R U . . .
C9 C 0.0730(4) 0.6954(4) 0.0265(2) 0.0068(10) Uani 1 1 d . . . . .
C10 C -0.0426(4) 0.6390(4) -0.0072(2) 0.0082(11) Uani 1 1 d . . . . .
H10A H -0.0385 0.5818 -0.0378 0.010 Uiso 1 1 calc R U . . .
H10B H -0.0712 0.6186 0.0255 0.010 Uiso 1 1 calc R U . . .
C11 C -0.1218(4) 0.6919(4) -0.0429(2) 0.0077(11) Uani 1 1 d . U . . .
C12 C 0.0662(4) 0.7909(4) 0.0690(3) 0.0089(11) Uani 1 1 d . . . . .
C13 C 0.4521(4) 0.7978(4) -0.1310(3) 0.0095(11) Uani 1 1 d . . . . .
C14 C 0.4707(4) 0.8602(4) -0.0657(2) 0.0069(10) Uani 1 1 d . . . . .
H14A H 0.4307 0.9130 -0.0699 0.008 Uiso 1 1 calc R U . . .
H14B H 0.5488 0.8868 -0.0465 0.008 Uiso 1 1 calc R U . . .
C15 C 0.4336(4) 0.8067(4) -0.0209(3) 0.0089(11) Uani 1 1 d . . . . .
C16 C 0.4755(4) 0.7112(4) -0.0292(2) 0.0095(11) Uani 1 1 d . . . . .
C17 C 0.4826(4) 0.8679(4) 0.0480(2) 0.0091(11) Uani 1 1 d . . . . .
H17A H 0.5613 0.8665 0.0620 0.011 Uiso 1 1 calc R U . . .
H17B H 0.4741 0.9336 0.0475 0.011 Uiso 1 1 calc R U . . .
C18 C 0.4345(4) 0.8397(4) 0.0969(2) 0.0087(11) Uani 1 1 d . . . . .
C19 C 0.2269(4) 1.0446(4) 0.0071(2) 0.0087(11) Uani 1 1 d . . . . .
C20 C 0.1119(4) 1.0065(4) -0.0364(2) 0.0093(11) Uani 1 1 d . . . . .
H20A H 0.0787 1.0593 -0.0496 0.011 Uiso 1 1 calc R U . . .
H20B H 0.0697 0.9800 -0.0115 0.011 Uiso 1 1 calc R U . . .
C21 C 0.1019(4) 0.9305(4) -0.0970(3) 0.0108(11) Uani 1 1 d . . . . .
C22 C -0.0168(4) 0.9154(4) -0.1394(3) 0.0146(12) Uani 1 1 d . U . . .
H22A H -0.0649 0.9047 -0.1133 0.018 Uiso 1 1 calc R U . . .
H22B H -0.0304 0.9733 -0.1538 0.018 Uiso 1 1 calc R U . . .
C23 C -0.0459(4) 0.8339(4) -0.1976(3) 0.0126(11) Uani 1 1 d . U . . .
C24 C 0.1794(4) 0.9707(4) -0.1308(3) 0.0108(11) Uani 1 1 d . . . . .
C25 C 0.5857(4) 0.6643(4) 0.2399(3) 0.0106(11) Uani 1 1 d . . . . .
C26 C 0.6479(4) 0.5924(4) 0.2623(2) 0.0091(11) Uani 1 1 d . . . . .
H26A H 0.7256 0.6124 0.2679 0.011 Uiso 1 1 calc R U . . .
H26B H 0.6224 0.5321 0.2293 0.011 Uiso 1 1 calc R U . . .
C27 C 0.6347(4) 0.5779(4) 0.3260(2) 0.0085(11) Uani 1 1 d . . . . .
C28 C 0.7052(4) 0.5050(4) 0.3445(3) 0.0094(11) Uani 1 1 d . . . . .
H28A H 0.6894 0.4518 0.3064 0.011 Uiso 1 1 calc R U . . .
H28B H 0.7822 0.5339 0.3554 0.011 Uiso 1 1 calc R U . . .
C29 C 0.6908(4) 0.4665(4) 0.3997(3) 0.0108(11) Uani 1 1 d . . . . .
C30 C 0.5150(4) 0.5364(4) 0.3165(2) 0.0104(11) Uani 1 1 d . . . . .
C31 C 0.9390(4) 0.7908(4) 0.3619(3) 0.0106(11) Uani 1 1 d . . . . .
C32 C 0.9623(4) 0.8585(4) 0.4250(3) 0.0101(11) Uani 1 1 d . . . . .
H32A H 0.9210 0.9103 0.4195 0.012 Uiso 1 1 calc R U . . .
H32B H 1.0404 0.8857 0.4414 0.012 Uiso 1 1 calc R U . . .
C33 C 0.9313(4) 0.8108(4) 0.4743(3) 0.0110(11) Uani 1 1 d . . . . .
C34 C 0.9719(4) 0.7159(4) 0.4702(2) 0.0100(11) Uani 1 1 d . . . . .
C35 C 0.9853(4) 0.8779(4) 0.5402(3) 0.0131(12) Uani 1 1 d . . . . .
H35A H 1.0649 0.8853 0.5497 0.016 Uiso 1 1 calc R U . . .
H35B H 0.9646 0.9402 0.5394 0.016 Uiso 1 1 calc R U . . .
C36 C 0.9542(4) 0.8440(4) 0.5921(3) 0.0132(12) Uani 1 1 d . . . . .
C37 C 0.7389(4) 0.6625(4) 0.5981(3) 0.0108(11) Uani 1 1 d . . . . .
C38 C 0.6199(4) 0.6313(4) 0.5654(3) 0.0102(11) Uani 1 1 d . . . . .
H38A H 0.5834 0.6267 0.5983 0.012 Uiso 1 1 calc R U . . .
H38B H 0.6076 0.5678 0.5370 0.012 Uiso 1 1 calc R U . . .
C39 C 0.5672(4) 0.6972(4) 0.5255(3) 0.0086(11) Uani 1 1 d . . . . .
C40 C 0.5636(4) 0.7933(4) 0.5685(2) 0.0092(11) Uani 1 1 d . . . . .
C41 C 0.4515(4) 0.6432(4) 0.4907(3) 0.0086(11) Uani 1 1 d . . . . .
H41A H 0.4549 0.5869 0.4591 0.010 Uiso 1 1 calc R U . . .
H41B H 0.4216 0.6215 0.5224 0.010 Uiso 1 1 calc R U . . .
C42 C 0.3747(4) 0.6990(4) 0.4562(2) 0.0080(11) Uani 1 1 d . U . . .
C43 C 0.7387(4) 1.0464(4) 0.5133(2) 0.0081(11) Uani 1 1 d . . . . .
C44 C 0.6219(4) 1.0116(4) 0.4728(3) 0.0102(11) Uani 1 1 d . . . . .
H44A H 0.5894 1.0662 0.4622 0.012 Uiso 1 1 calc R U . . .
H44B H 0.5824 0.9849 0.4989 0.012 Uiso 1 1 calc R U . . .
C45 C 0.6033(4) 0.9371(4) 0.4097(3) 0.0092(11) Uani 1 1 d . . . . .
C46 C 0.6732(4) 0.9745(4) 0.3710(2) 0.0082(11) Uani 1 1 d . . . . .
C47 C 0.4813(4) 0.9263(4) 0.3739(3) 0.0092(10) Uani 1 1 d . U . . .
H47A H 0.4386 0.9076 0.4011 0.011 Uiso 1 1 calc R U . . .
H47B H 0.4648 0.9875 0.3661 0.011 Uiso 1 1 calc R U . . .
C48 C 0.4485(4) 0.8543(4) 0.3111(2) 0.0082(10) Uani 1 1 d . U . . .
O1 O 0.1329(3) 0.7592(3) -0.22771(18) 0.0119(8) Uani 1 1 d . . . . .
O2 O 0.0075(3) 0.6552(3) -0.30732(19) 0.0192(9) Uani 1 1 d . . . . .
O3 O -0.0321(3) 0.5789(3) -0.15214(18) 0.0118(8) Uani 1 1 d . . . . .
O4 O -0.0147(3) 0.4531(3) -0.22062(19) 0.0148(8) Uani 1 1 d . . . . .
O5 O 0.1885(4) 0.3768(3) -0.1144(2) 0.0248(10) Uani 1 1 d . . . . .
O6 O 0.2038(3) 0.5179(3) -0.05195(18) 0.0116(8) Uani 1 1 d . . . . .
O7 O 0.1688(3) 0.6623(3) -0.12733(17) 0.0091(8) Uani 1 1 d . . . . .
O8 O 0.2889(3) 0.7086(3) 0.15757(18) 0.0104(8) Uani 1 1 d . . . . .
O9 O 0.3136(3) 0.6547(3) 0.06311(17) 0.0090(8) Uani 1 1 d . . . . .
O10 O 0.0114(3) 0.7892(3) 0.10630(19) 0.0165(9) Uani 1 1 d . . . . .
O11 O 0.1174(3) 0.8649(3) 0.06315(17) 0.0098(8) Uani 1 1 d . . . . .
O12 O 0.1280(3) 0.7119(2) -0.01767(17) 0.0079(7) Uani 1 1 d . . . . .
O13 O -0.2171(3) 0.6828(2) -0.03991(17) 0.0080(7) Uani 1 1 d . . . . .
O14 O -0.0882(3) 0.7433(3) -0.07496(17) 0.0098(8) Uani 1 1 d . . . . .
O15 O 0.5313(3) 0.7765(3) -0.14905(18) 0.0119(8) Uani 1 1 d . . . . .
O16 O 0.3555(3) 0.7645(3) -0.16669(17) 0.0098(8) Uani 1 1 d . . . . .
O17 O 0.3189(3) 0.7895(2) -0.03843(17) 0.0074(7) Uani 1 1 d . . . . .
O18 O 0.5736(3) 0.7130(3) -0.02694(18) 0.0107(8) Uani 1 1 d . . . . .
O19 O 0.4094(3) 0.6375(3) -0.03857(18) 0.0117(8) Uani 1 1 d . . . . .
O20 O 0.4973(3) 0.8097(3) 0.14078(18) 0.0113(8) Uani 1 1 d . . . . .
O21 O 0.3398(3) 0.8502(3) 0.09485(17) 0.0090(8) Uani 1 1 d . . . . .
O22 O 0.2849(3) 0.9876(3) 0.02780(17) 0.0100(8) Uani 1 1 d . . . . .
O23 O 0.2589(3) 1.1322(3) 0.02013(18) 0.0121(8) Uani 1 1 d . . . . .
O24 O 0.1305(3) 0.8464(2) -0.08223(17) 0.0075(7) Uani 1 1 d . . . . .
O25 O 0.2549(3) 0.9258(3) -0.13893(18) 0.0110(8) Uani 1 1 d . . . . .
O26 O 0.1669(3) 1.0453(3) -0.1467(2) 0.0197(9) Uani 1 1 d . . . . .
O27 O -0.0513(3) 0.7512(3) -0.19148(17) 0.0104(8) Uani 1 1 d . U . . .
O28 O -0.0646(3) 0.8535(3) -0.25229(19) 0.0176(9) Uani 1 1 d . U . . .
O29 O 0.5777(4) 0.6152(4) 0.0819(2) 0.0317(11) Uani 1 1 d . . . . .
H29A H 0.6326 0.6100 0.1211 0.038 Uiso 1 1 calc R U . . .
H29B H 0.5640 0.6804 0.0848 0.038 Uiso 1 1 calc R U . . .
O30 O 0.4971(3) 0.6375(3) 0.19434(18) 0.0147(8) Uani 1 1 d . . . . .
O31 O 0.6185(3) 0.7514(3) 0.26662(18) 0.0098(8) Uani 1 1 d . . . . .
O32 O 0.6666(3) 0.6639(2) 0.37336(16) 0.0068(7) Uani 1 1 d . . . . .
O33 O 0.4777(3) 0.4568(3) 0.28157(18) 0.0149(9) Uani 1 1 d . . . . .
O34 O 0.4628(3) 0.5872(3) 0.34617(18) 0.0117(8) Uani 1 1 d . . . . .
O35 O 0.6742(4) 0.3802(3) 0.3937(2) 0.0273(11) Uani 1 1 d . . . . .
O36 O 0.6986(3) 0.5242(3) 0.45228(17) 0.0097(8) Uani 1 1 d . . . . .
O37 O 1.0180(3) 0.7636(3) 0.34466(18) 0.0139(8) Uani 1 1 d . . . . .
O38 O 0.8425(3) 0.7595(3) 0.32792(18) 0.0111(8) Uani 1 1 d . . . . .
O39 O 0.8171(3) 0.7935(3) 0.46020(17) 0.0083(8) Uani 1 1 d . . . . .
O40 O 0.8610(3) 0.8456(3) 0.59764(18) 0.0118(8) Uani 1 1 d . . . . .
O41 O 1.0227(3) 0.8073(3) 0.6280(2) 0.0247(10) Uani 1 1 d . . . . .
O42 O 1.0696(3) 0.7130(3) 0.47175(18) 0.0110(8) Uani 1 1 d . . . . .
O43 O 0.9072(3) 0.6440(3) 0.46681(18) 0.0123(8) Uani 1 1 d . . . . .
O44 O 0.8053(3) 0.6560(3) 0.56652(18) 0.0101(8) Uani 1 1 d . . . . .
O45 O 0.7720(3) 0.6953(3) 0.65872(18) 0.0160(9) Uani 1 1 d . . . . .
O46 O 0.6248(3) 0.7142(2) 0.48255(17) 0.0074(7) Uani 1 1 d . . . . .
O47 O 0.4091(3) 0.7517(3) 0.42553(17) 0.0098(8) Uani 1 1 d . . . . .
O48 O 0.2786(3) 0.6890(3) 0.45840(17) 0.0093(8) Uani 1 1 d . . . . .
O49 O 0.6319(3) 0.8642(3) 0.57118(18) 0.0106(8) Uani 1 1 d . . . . .
O50 O 0.4951(3) 0.7967(3) 0.59744(18) 0.0132(8) Uani 1 1 d . . . . .
O51 O 0.7923(3) 0.9879(3) 0.53487(18) 0.0116(8) Uani 1 1 d . . . . .
O52 O 0.7764(3) 1.1319(3) 0.52241(18) 0.0115(8) Uani 1 1 d . . . . .
O53 O 0.6300(3) 0.8512(2) 0.42192(17) 0.0080(7) Uani 1 1 d . . . . .
O54 O 0.7407(3) 0.9247(3) 0.35624(18) 0.0116(8) Uani 1 1 d . . . . .
O55 O 0.6623(3) 1.0509(3) 0.35757(18) 0.0119(8) Uani 1 1 d . . . . .
O56 O 0.4459(3) 0.7672(3) 0.30932(18) 0.0102(8) Uani 1 1 d . U . . .
O57 O 0.4285(3) 0.8813(3) 0.25938(17) 0.0114(8) Uani 1 1 d . U . . .
O58 O 0.2613(3) 1.2176(3) 0.14944(18) 0.0127(8) Uani 1 1 d . . . . .
H58B H 0.3128 1.2256 0.1909 0.015 Uiso 1 1 d R U . . .
H58C H 0.2078 1.2565 0.1530 0.015 Uiso 1 1 d R U . . .
O59 O 0.3947(3) 1.3923(3) 0.14493(18) 0.0134(8) Uani 1 1 d . . . . .
H59A H 0.4690 1.4006 0.1746 0.016 Uiso 1 1 calc R U . . .
H59B H 0.3452 1.4146 0.1689 0.016 Uiso 1 1 calc R U . . .
O60 O 0.1605(3) 0.6934(3) 0.23200(19) 0.0215(10) Uani 1 1 d . . . . .
H60B H 0.1901 0.7108 0.2059 0.026 Uiso 1 1 d R U . . .
H60C H 0.1533 0.6340 0.2250 0.026 Uiso 1 1 d R U . . .
O61 O 0.2599(4) 1.0653(3) 0.2979(2) 0.0265(10) Uani 1 1 d . . . . .
H61A H 0.2653 1.0515 0.3400 0.032 Uiso 1 1 d R U . . .
H61B H 0.2103 1.1104 0.2886 0.032 Uiso 1 1 d R U . . .
O62 O 0.1023(4) 0.9129(4) 0.2896(2) 0.0354(8) Uani 1 1 d . U . . .
O63 O 0.3727(3) 0.2780(3) 0.27143(19) 0.0189(9) Uani 1 1 d . . . . .
H63B H 0.4200 0.3275 0.2821 0.023 Uiso 1 1 d R U . . .
H63C H 0.3370 0.2827 0.2981 0.023 Uiso 1 1 d R U . . .
O64 O 0.3182(4) 0.0440(3) 0.1632(2) 0.0370(9) Uani 1 1 d . . . . .
H64C H 0.2697 0.0898 0.1538 0.044 Uiso 1 1 d R U . . .
H64D H 0.3457 0.0233 0.1265 0.044 Uiso 1 1 d R U . . .
O65 O 0.5950(4) 0.0129(4) 0.1969(2) 0.0354(8) Uani 1 1 d . . . . .
H65C H 0.5822 -0.0556 0.1927 0.043 Uiso 1 1 d R U . . .
H65D H 0.5802 0.0264 0.1540 0.043 Uiso 1 1 d R U . . .
O66 O 0.9190(4) -0.0163(3) 0.3132(2) 0.0370(9) Uani 1 1 d . U . . .
H66B H 0.9277 -0.0153 0.3573 0.044 Uiso 1 1 d R U . . .
H66C H 0.8867 -0.0783 0.2870 0.044 Uiso 1 1 d R U . . .
O67 O 0.6702(3) 0.2395(3) 0.29485(19) 0.0195(9) Uani 1 1 d . . . . .
H67A H 0.6926 0.2756 0.3324 0.023 Uiso 1 1 d R U . . .
H67B H 0.6641 0.2714 0.2669 0.023 Uiso 1 1 d R U . . .
O68 O 1.0603(4) 0.5936(3) 0.5753(2) 0.0324(11) Uani 1 1 d . . . . .
H68A H 1.0588 0.6296 0.5500 0.039 Uiso 1 1 d R U . . .
H68B H 1.0691 0.6259 0.6129 0.039 Uiso 1 1 d R U . . .
O69 O 0.7669(3) 1.2116(3) 0.64895(18) 0.0132(8) Uani 1 1 d . . . . .
H69A H 0.7725 1.1548 0.6491 0.016 Uiso 1 1 d R U . . .
H69B H 0.7005 1.2161 0.6351 0.016 Uiso 1 1 d R U . . .
O70 O 0.8942(3) 1.3947(3) 0.64540(18) 0.0136(8) Uani 1 1 d . . . . .
H70A H 0.9701 1.4086 0.6737 0.016 Uiso 1 1 d R U . . .
H70B H 0.8448 1.4147 0.6701 0.016 Uiso 1 1 d R U . . .
O71 O 0.7681(4) 0.8149(3) 0.1981(2) 0.0258(10) Uani 1 1 d . . . . .
O1S O 0.2446(4) 0.4914(3) 0.1697(2) 0.0269(10) Uiso 1 1 d . . . . .
O2S O 0.7431(4) 0.4919(4) 0.6666(2) 0.0343(12) Uiso 1 1 d . . . . .
H2SA H 0.6767 0.4664 0.6516 0.041 Uiso 1 1 d R U . . .
H2SB H 0.7610 0.5486 0.6884 0.041 Uiso 1 1 d R U . . .

loop_
_atom_site_aniso_label
_atom_site_aniso_U_11
_atom_site_aniso_U_22
_atom_site_aniso_U_33
_atom_site_aniso_U_23
_atom_site_aniso_U_13
_atom_site_aniso_U_12
Ni1 0.0046(3) 0.0082(3) 0.0082(3) 0.0021(3) 0.0023(3) 0.0015(3)
Ni2 0.0054(3) 0.0063(3) 0.0085(3) 0.0013(3) 0.0024(3) 0.0016(3)
Ni3 0.0044(3) 0.0065(3) 0.0075(3) 0.0009(3) 0.0016(3) 0.0012(3)
Ni4 0.0044(3) 0.0075(3) 0.0077(3) 0.0011(3) 0.0016(3) 0.0006(3)
Ni5 0.0056(3) 0.0099(3) 0.0089(3) 0.0016(3) 0.0022(3) 0.0011(3)
Ni6 0.0072(3) 0.0102(3) 0.0098(4) 0.0026(3) 0.0013(3) 0.0012(3)
Ni7 0.0045(3) 0.0075(3) 0.0097(3) 0.0016(3) 0.0027(3) 0.0014(3)
Ni8 0.0049(3) 0.0076(3) 0.0086(3) 0.0015(3) 0.0022(3) 0.0020(3)
Ni11 0.0053(3) 0.0066(3) 0.0087(3) 0.0013(3) 0.0020(3) 0.0008(3)
Ni10 0.0039(3) 0.0077(3) 0.0074(3) 0.0009(3) 0.0015(3) 0.0008(3)
Ni9 0.0051(5) 0.0153(5) 0.0089(12) 0.0020(4) 0.0016(6) 0.0009(3)
Ni9' 0.017(3) 0.026(3) 0.012(7) 0.009(3) 0.000(4) 0.005(2)
Ni12 0.0048(3) 0.0108(4) 0.0092(3) 0.0012(3) 0.0022(3) 0.0013(3)
K1 0.0190(6) 0.0123(6) 0.0122(6) 0.0032(5) 0.0043(5) 0.0058(5)
K2 0.0294(8) 0.0250(7) 0.0273(8) 0.0146(6) 0.0144(6) 0.0163(6)
K3 0.0182(7) 0.0190(7) 0.0181(7) 0.0016(5) -0.0003(5) 0.0031(5)
K4 0.0204(7) 0.0315(8) 0.0187(7) 0.0031(6) 0.0033(6) 0.0022(6)
K5 0.0147(6) 0.0235(7) 0.0162(7) 0.0003(5) 0.0032(5) 0.0015(5)
K6 0.0150(7) 0.0314(8) 0.0171(7) 0.0040(6) 0.0030(5) 0.0032(6)
K7 0.0140(6) 0.0096(6) 0.0111(6) 0.0021(5) 0.0031(5) 0.0019(5)
K8 0.0259(7) 0.0221(7) 0.0236(7) 0.0098(6) 0.0055(6) 0.0116(6)
C1 0.006(3) 0.029(3) 0.008(3) 0.003(2) 0.005(2) -0.001(2)
C2 0.012(3) 0.017(3) 0.015(3) 0.003(2) 0.009(2) 0.001(2)
C3 0.011(3) 0.009(3) 0.007(3) 0.001(2) 0.004(2) 0.003(2)
C4 0.013(3) 0.011(3) 0.013(3) -0.001(2) 0.006(2) 0.004(2)
C5 0.006(3) 0.015(3) 0.010(3) -0.001(2) -0.003(2) 0.001(2)
C6 0.013(3) 0.012(3) 0.009(3) 0.005(2) 0.003(2) 0.003(2)
C7 0.009(3) 0.005(2) 0.011(3) 0.003(2) 0.002(2) 0.002(2)
C8 0.007(3) 0.008(3) 0.005(2) 0.000(2) 0.002(2) 0.001(2)
C9 0.010(3) 0.005(2) 0.008(3) 0.004(2) 0.006(2) 0.000(2)
C10 0.006(3) 0.013(3) 0.006(3) 0.002(2) 0.002(2) 0.003(2)
C11 0.0079(13) 0.0078(13) 0.0071(13) 0.0011(9) 0.0024(9) 0.0012(9)
C12 0.003(2) 0.012(3) 0.013(3) 0.003(2) 0.003(2) 0.001(2)
C13 0.007(3) 0.012(3) 0.011(3) 0.007(2) 0.001(2) 0.003(2)
C14 0.001(2) 0.012(3) 0.007(3) 0.003(2) 0.001(2) 0.001(2)
C15 0.003(2) 0.011(3) 0.012(3) 0.002(2) 0.001(2) 0.001(2)
C16 0.011(3) 0.014(3) 0.005(3) 0.003(2) 0.002(2) 0.005(2)
C17 0.005(2) 0.011(3) 0.011(3) 0.003(2) 0.002(2) 0.001(2)
C18 0.010(3) 0.007(3) 0.006(3) -0.001(2) 0.000(2) -0.001(2)
C19 0.010(3) 0.010(3) 0.007(3) -0.001(2) 0.006(2) 0.001(2)
C20 0.007(3) 0.013(3) 0.010(3) 0.003(2) 0.004(2) 0.002(2)
C21 0.008(3) 0.010(3) 0.012(3) 0.001(2) 0.000(2) 0.002(2)
C22 0.009(3) 0.014(3) 0.019(3) 0.005(2) 0.000(2) 0.005(2)
C23 0.003(2) 0.020(3) 0.013(2) 0.006(2) 0.000(2) -0.003(2)
C24 0.014(3) 0.008(3) 0.008(3) 0.000(2) 0.001(2) -0.003(2)
C25 0.011(3) 0.015(3) 0.010(3) 0.005(2) 0.007(2) 0.004(2)
C26 0.010(3) 0.010(3) 0.009(3) 0.002(2) 0.006(2) 0.002(2)
C27 0.010(3) 0.007(3) 0.010(3) 0.003(2) 0.004(2) 0.002(2)
C28 0.010(3) 0.010(3) 0.010(3) 0.003(2) 0.006(2) 0.004(2)
C29 0.011(3) 0.011(3) 0.010(3) 0.002(2) 0.001(2) 0.006(2)
C30 0.011(3) 0.016(3) 0.004(3) 0.002(2) 0.002(2) 0.001(2)
C31 0.015(3) 0.009(3) 0.013(3) 0.009(2) 0.007(2) 0.003(2)
C32 0.004(2) 0.009(3) 0.016(3) 0.002(2) 0.002(2) 0.000(2)
C33 0.005(3) 0.015(3) 0.013(3) 0.001(2) 0.004(2) 0.003(2)
C34 0.011(3) 0.014(3) 0.005(3) 0.002(2) 0.002(2) 0.004(2)
C35 0.005(3) 0.015(3) 0.014(3) -0.002(2) -0.002(2) 0.001(2)
C36 0.013(3) 0.012(3) 0.008(3) -0.004(2) -0.003(2) 0.001(2)
C37 0.015(3) 0.007(3) 0.012(3) 0.004(2) 0.005(2) 0.005(2)
C38 0.007(3) 0.013(3) 0.011(3) 0.003(2) 0.003(2) 0.002(2)
C39 0.006(3) 0.010(3) 0.012(3) 0.004(2) 0.005(2) 0.001(2)
C40 0.007(3) 0.014(3) 0.007(3) 0.004(2) 0.001(2) 0.005(2)
C41 0.006(3) 0.009(3) 0.012(3) 0.004(2) 0.003(2) 0.001(2)
C42 0.0080(14) 0.0078(13) 0.0078(13) 0.0008(9) 0.0028(9) 0.0010(9)
C43 0.010(3) 0.008(3) 0.007(3) 0.000(2) 0.004(2) 0.001(2)
C44 0.007(3) 0.010(3) 0.016(3) 0.004(2) 0.008(2) 0.002(2)
C45 0.008(3) 0.006(3) 0.012(3) 0.001(2) 0.003(2) 0.000(2)
C46 0.007(3) 0.008(3) 0.007(3) 0.000(2) 0.000(2) -0.002(2)
C47 0.007(2) 0.008(2) 0.013(3) 0.005(2) 0.002(2) 0.001(2)
C48 0.0070(13) 0.0086(13) 0.0089(13) 0.0022(9) 0.0020(9) 0.0019(9)
O1 0.0108(19) 0.015(2) 0.0112(19) 0.0040(16) 0.0043(16) 0.0030(16)
O2 0.013(2) 0.032(2) 0.009(2) 0.0031(18) -0.0001(17) 0.0018(18)
O3 0.0094(19) 0.0101(19) 0.014(2) 0.0001(16) 0.0028(16) -0.0011(15)
O4 0.014(2) 0.011(2) 0.016(2) -0.0037(16) 0.0059(17) -0.0030(16)
O5 0.044(3) 0.008(2) 0.018(2) 0.0014(17) 0.002(2) 0.0054(19)
O6 0.013(2) 0.0090(19) 0.014(2) 0.0028(16) 0.0044(16) 0.0019(15)
O7 0.0082(18) 0.0092(19) 0.0093(19) 0.0008(15) 0.0031(15) 0.0010(15)
O8 0.0066(18) 0.0114(19) 0.012(2) 0.0025(16) 0.0024(15) 0.0000(15)
O9 0.0086(18) 0.0106(19) 0.0072(18) 0.0019(15) 0.0015(15) 0.0031(15)
O10 0.021(2) 0.013(2) 0.018(2) 0.0005(17) 0.0127(18) 0.0001(17)
O11 0.0083(18) 0.0116(19) 0.0093(19) 0.0021(15) 0.0030(15) 0.0018(15)
O12 0.0073(18) 0.0106(19) 0.0065(18) 0.0016(15) 0.0034(15) 0.0019(15)
O13 0.0051(18) 0.0071(18) 0.0117(19) 0.0022(15) 0.0026(15) 0.0010(14)
O14 0.0076(18) 0.0121(19) 0.0109(19) 0.0028(15) 0.0040(15) 0.0029(15)
O15 0.0077(19) 0.019(2) 0.0097(19) 0.0038(16) 0.0025(15) 0.0042(16)
O16 0.0061(18) 0.014(2) 0.0079(18) 0.0003(15) 0.0017(15) 0.0014(15)
O17 0.0052(18) 0.0084(18) 0.0071(18) 0.0011(14) 0.0009(14) -0.0001(14)
O18 0.0060(19) 0.013(2) 0.015(2) 0.0045(16) 0.0048(15) 0.0036(15)
O19 0.0099(19) 0.012(2) 0.013(2) 0.0029(16) 0.0028(16) 0.0009(16)
O20 0.0063(18) 0.014(2) 0.012(2) 0.0047(16) 0.0013(15) 0.0009(15)
O21 0.0075(19) 0.0102(19) 0.0084(18) 0.0014(15) 0.0020(15) 0.0004(15)
O22 0.0069(18) 0.0109(19) 0.0124(19) 0.0041(15) 0.0021(15) 0.0018(15)
O23 0.0116(19) 0.0086(19) 0.013(2) 0.0008(15) 0.0012(16) 0.0008(15)
O24 0.0053(17) 0.0089(18) 0.0080(18) 0.0022(15) 0.0008(14) 0.0034(14)
O25 0.0108(19) 0.0112(19) 0.015(2) 0.0052(16) 0.0078(16) 0.0029(16)
O26 0.027(2) 0.014(2) 0.029(2) 0.0125(18) 0.018(2) 0.0103(18)
O27 0.0070(18) 0.0139(19) 0.0091(18) 0.0026(15) 0.0011(15) 0.0000(15)
O28 0.015(2) 0.022(2) 0.014(2) 0.0096(17) -0.0009(16) -0.0015(17)
O29 0.036(3) 0.045(3) 0.027(3) 0.019(2) 0.015(2) 0.023(2)
O30 0.015(2) 0.013(2) 0.011(2) 0.0002(16) -0.0021(17) 0.0032(16)
O31 0.0088(18) 0.0086(19) 0.014(2) 0.0034(15) 0.0058(16) 0.0037(15)
O32 0.0070(18) 0.0061(18) 0.0067(18) -0.0003(14) 0.0022(14) 0.0022(14)
O33 0.017(2) 0.008(2) 0.014(2) -0.0032(16) 0.0029(17) -0.0034(16)
O34 0.0076(19) 0.013(2) 0.014(2) 0.0035(16) 0.0038(16) -0.0002(15)
O35 0.058(3) 0.010(2) 0.017(2) 0.0052(17) 0.014(2) 0.007(2)
O36 0.0111(19) 0.0082(19) 0.0110(19) 0.0012(15) 0.0060(15) 0.0014(15)
O37 0.0086(19) 0.024(2) 0.012(2) 0.0066(17) 0.0054(16) 0.0065(17)
O38 0.0066(19) 0.013(2) 0.013(2) 0.0015(16) 0.0031(16) 0.0019(15)
O39 0.0031(17) 0.0105(19) 0.0097(19) 0.0015(15) 0.0001(15) 0.0006(14)
O40 0.013(2) 0.0093(19) 0.0106(19) 0.0009(15) 0.0025(16) -0.0003(15)
O41 0.014(2) 0.032(3) 0.023(2) 0.007(2) -0.0049(18) 0.0063(19)
O42 0.0067(19) 0.013(2) 0.014(2) 0.0031(16) 0.0046(16) 0.0021(15)
O43 0.011(2) 0.012(2) 0.015(2) 0.0049(16) 0.0048(16) 0.0041(16)
O44 0.0068(18) 0.0114(19) 0.0125(19) 0.0020(15) 0.0034(15) 0.0034(15)
O45 0.015(2) 0.021(2) 0.010(2) 0.0019(17) 0.0028(16) 0.0005(17)
O46 0.0041(17) 0.0102(19) 0.0080(18) 0.0036(15) 0.0010(14) 0.0017(14)
O47 0.0090(19) 0.0128(19) 0.0092(19) 0.0047(15) 0.0034(15) 0.0032(15)
O48 0.0057(18) 0.0117(19) 0.0111(19) 0.0028(15) 0.0030(15) 0.0026(15)
O49 0.0084(19) 0.0106(19) 0.0120(19) 0.0005(15) 0.0051(15) -0.0020(15)
O50 0.0107(19) 0.014(2) 0.016(2) 0.0012(16) 0.0081(16) 0.0007(16)
O51 0.0084(19) 0.0103(19) 0.016(2) 0.0039(16) 0.0033(16) 0.0018(15)
O52 0.0122(19) 0.009(2) 0.0113(19) 0.0009(15) 0.0022(16) 0.0010(16)
O53 0.0060(18) 0.0087(18) 0.0083(18) 0.0013(15) 0.0016(15) -0.0004(14)
O54 0.0100(19) 0.0109(19) 0.017(2) 0.0038(16) 0.0074(16) 0.0033(16)
O55 0.014(2) 0.0090(19) 0.015(2) 0.0059(16) 0.0057(16) 0.0017(16)
O56 0.0053(17) 0.0123(19) 0.0129(19) 0.0039(15) 0.0020(15) 0.0020(15)
O57 0.0128(19) 0.0138(19) 0.0082(18) 0.0028(15) 0.0028(15) 0.0053(16)
O58 0.0081(19) 0.018(2) 0.012(2) 0.0039(16) 0.0017(16) 0.0046(16)
O59 0.0103(19) 0.012(2) 0.015(2) -0.0012(16) 0.0042(16) -0.0001(16)
O60 0.020(2) 0.027(2) 0.015(2) 0.0014(18) 0.0069(18) -0.0055(19)
O61 0.030(3) 0.031(3) 0.018(2) 0.007(2) 0.006(2) 0.003(2)
O62 0.0354(12) 0.0353(12) 0.0355(12) 0.0080(9) 0.0120(9) 0.0039(9)
O63 0.018(2) 0.019(2) 0.015(2) -0.0004(17) 0.0060(18) -0.0063(17)
O64 0.048(2) 0.030(2) 0.034(2) 0.0071(16) 0.0136(18) 0.0098(17)
O65 0.0354(12) 0.0353(12) 0.0355(12) 0.0080(9) 0.0120(9) 0.0039(9)
O66 0.048(2) 0.030(2) 0.034(2) 0.0071(16) 0.0136(18) 0.0098(17)
O67 0.030(2) 0.018(2) 0.010(2) 0.0047(17) 0.0059(18) 0.0023(18)
O68 0.040(3) 0.038(3) 0.028(3) 0.013(2) 0.017(2) 0.020(2)
O69 0.0067(19) 0.016(2) 0.019(2) 0.0063(17) 0.0037(16) 0.0037(16)
O70 0.0112(19) 0.014(2) 0.012(2) -0.0008(16) 0.0009(16) 0.0001(16)
O71 0.029(3) 0.028(3) 0.023(2) 0.007(2) 0.011(2) 0.005(2)

loop_
_atom_type_symbol
_atom_type_description
_atom_type_scat_dispersion_real
_atom_type_scat_dispersion_imag
_atom_type_scat_source
C C 0.0033 0.0016 'International Tables Vol C Tables 4.2.6.8 and 6.1.1.4'
H H 0.0000 0.0000 'International Tables Vol C Tables 4.2.6.8 and 6.1.1.4'
O O 0.0106 0.0060 'International Tables Vol C Tables 4.2.6.8 and 6.1.1.4'
Ni Ni 0.3393 1.1124 'International Tables Vol C Tables 4.2.6.8 and 6.1.1.4'
K K 0.2009 0.2494 'International Tables Vol C Tables 4.2.6.8 and 6.1.1.4'

loop_
_geom_angle_atom_site_label_1
_geom_angle_atom_site_label_2
_geom_angle_atom_site_label_3
_geom_angle
_geom_angle_site_symmetry_1
_geom_angle_site_symmetry_3
O16 Ni1 O25 91.27(15) . .
O16 Ni1 O7 102.71(15) . .
O25 Ni1 O7 164.54(15) . .
O16 Ni1 O24 166.56(15) . .
O25 Ni1 O24 79.83(14) . .
O7 Ni1 O24 87.47(14) . .
O16 Ni1 O17 93.80(14) . .
O25 Ni1 O17 107.17(15) . .
O7 Ni1 O17 78.78(14) . .
O24 Ni1 O17 79.43(14) . .
O16 Ni1 O1 87.16(15) . .
O25 Ni1 O1 86.36(15) . .
O7 Ni1 O1 87.77(15) . .
O24 Ni1 O1 102.16(14) . .
O17 Ni1 O1 166.40(14) . .
O16 Ni1 Ni4 147.64(11) . .
O25 Ni1 Ni4 119.04(11) . .
O7 Ni1 Ni4 46.00(10) . .
O24 Ni1 Ni4 44.59(10) . .
O17 Ni1 Ni4 88.03(10) . .
O1 Ni1 Ni4 83.99(10) . .
O16 Ni1 K6 71.94(11) . 2_665
O25 Ni1 K6 48.00(11) . 2_665
O7 Ni1 K6 130.38(11) . 2_665
O24 Ni1 K6 108.20(10) . 2_665
O17 Ni1 K6 149.09(10) . 2_665
O1 Ni1 K6 43.51(10) . 2_665
Ni4 Ni1 K6 118.86(3) . 2_665
O6 Ni2 O12 102.44(15) . .
O6 Ni2 O19 93.36(15) . .
O12 Ni2 O19 163.20(15) . .
O6 Ni2 O17 166.10(15) . .
O12 Ni2 O17 86.40(14) . .
O19 Ni2 O17 79.21(14) . .
O6 Ni2 O7 93.40(15) . .
O12 Ni2 O7 79.02(14) . .
O19 Ni2 O7 105.97(14) . .
O17 Ni2 O7 77.61(14) . .
O6 Ni2 O9 86.65(15) . .
O12 Ni2 O9 88.82(14) . .
O19 Ni2 O9 86.43(14) . .
O17 Ni2 O9 104.43(14) . .
O7 Ni2 O9 167.57(14) . .
O6 Ni2 K2 50.44(11) . .
O12 Ni2 K2 126.50(10) . .
O19 Ni2 K2 60.72(11) . .
O17 Ni2 K2 131.52(10) . .
O7 Ni2 K2 136.38(10) . .
O9 Ni2 K2 50.79(10) . .
O11 Ni3 O22 97.83(15) . .
O11 Ni3 O17 160.70(15) . .
O22 Ni3 O17 100.29(14) . .
O11 Ni3 O24 105.24(14) . .
O22 Ni3 O24 92.06(14) . .
O17 Ni3 O24 80.79(14) . .
O11 Ni3 O21 87.07(14) . .
O22 Ni3 O21 85.88(14) . .
O17 Ni3 O21 87.63(14) . .
O24 Ni3 O21 167.69(14) . .
O11 Ni3 O12 78.40(14) . .
O22 Ni3 O12 169.26(14) . .
O17 Ni3 O12 84.89(14) . .
O24 Ni3 O12 79.41(14) . .
O21 Ni3 O12 103.83(14) . .
O14 Ni4 O24 102.18(15) . .
O14 Ni4 O3 94.03(15) . .
O24 Ni4 O3 162.69(15) . .
O14 Ni4 O12 90.73(14) . .
O24 Ni4 O12 81.83(14) . .
O3 Ni4 O12 104.23(15) . .
O14 Ni4 O7 164.99(15) . .
O24 Ni4 O7 86.82(14) . .
O3 Ni4 O7 78.70(14) . .
O12 Ni4 O7 78.55(14) . .
O14 Ni4 O27 86.13(15) . .
O24 Ni4 O27 87.58(14) . .
O3 Ni4 O27 87.48(15) . .
O12 Ni4 O27 168.07(15) . .
O7 Ni4 O27 106.44(14) . .
O14 Ni4 Ni1 147.51(11) . .
O24 Ni4 Ni1 45.77(10) . .
O3 Ni4 Ni1 117.37(11) . .
O12 Ni4 Ni1 89.43(10) . .
O7 Ni4 Ni1 44.13(10) . .
O27 Ni4 Ni1 87.08(10) . .
O15 Ni5 O58 83.66(15) 2_675 .
O15 Ni5 O13 167.45(15) 2_675 2_575
O58 Ni5 O13 96.39(15) . 2_575
O15 Ni5 O23 107.33(15) 2_675 .
O58 Ni5 O23 89.83(15) . .
O13 Ni5 O23 85.22(14) 2_575 .
O15 Ni5 O59 85.20(15) 2_675 .
O58 Ni5 O59 93.19(15) . .
O13 Ni5 O59 82.26(15) 2_575 .
O23 Ni5 O59 167.37(15) . .
O15 Ni5 O18 92.96(15) 2_675 2_675
O58 Ni5 O18 175.93(15) . 2_675
O13 Ni5 O18 87.40(14) 2_575 2_675
O23 Ni5 O18 89.02(15) . 2_675
O59 Ni5 O18 88.77(15) . 2_675
O15 Ni5 K1 137.96(11) 2_675 2_675
O58 Ni5 K1 125.81(11) . 2_675
O13 Ni5 K1 50.84(10) 2_575 2_675
O23 Ni5 K1 51.60(11) . 2_675
O59 Ni5 K1 117.71(11) . 2_675
O18 Ni5 K1 55.88(10) 2_675 2_675
O15 Ni5 K2 115.63(11) 2_675 1_565
O58 Ni5 K2 133.16(11) . 1_565
O13 Ni5 K2 55.78(10) 2_575 1_565
O23 Ni5 K2 119.99(11) . 1_565
O59 Ni5 K2 50.44(11) . 1_565
O18 Ni5 K2 50.50(10) 2_675 1_565
K1 Ni5 K2 68.47(3) 2_675 1_565
O20 Ni6 O8 103.39(15) . .
O20 Ni6 O30 99.40(16) . .
O8 Ni6 O30 97.27(16) . .
O20 Ni6 O57 99.22(15) . .
O8 Ni6 O57 99.18(15) . .
O30 Ni6 O57 151.48(15) . .
O20 Ni6 O56 150.70(14) . .
O8 Ni6 O56 100.72(14) . .
O30 Ni6 O56 93.78(15) . .
O57 Ni6 O56 60.36(14) . .
O20 Ni6 O31 93.51(14) . .
O8 Ni6 O31 154.36(14) . .
O30 Ni6 O31 60.54(14) . .
O57 Ni6 O31 96.92(14) . .
O56 Ni6 O31 70.45(13) . .
O20 Ni6 C25 100.48(16) . .
O8 Ni6 C25 125.62(17) . .
O30 Ni6 C25 30.44(17) . .
O57 Ni6 C25 124.10(17) . .
O56 Ni6 C25 78.27(15) . .
O31 Ni6 C25 30.38(15) . .
O20 Ni6 C48 124.66(16) . .
O8 Ni6 C48 105.62(16) . .
O30 Ni6 C48 121.96(16) . .
O57 Ni6 C48 30.43(16) . .
O56 Ni6 C48 30.43(15) . .
O31 Ni6 C48 79.25(15) . .
C25 Ni6 C48 99.33(17) . .
O20 Ni6 K3 93.61(11) . .
O8 Ni6 K3 55.52(11) . .
O30 Ni6 K3 152.11(12) . .
O57 Ni6 K3 46.45(11) . .
O56 Ni6 K3 86.45(9) . .
O31 Ni6 K3 143.37(9) . .
C25 Ni6 K3 164.64(12) . .
C48 Ni6 K3 67.25(12) . .
O54 Ni7 O38 94.32(15) . .
O54 Ni7 O32 164.64(15) . .
O38 Ni7 O32 99.35(15) . .
O54 Ni7 O53 79.35(14) . .
O38 Ni7 O53 166.48(15) . .
O32 Ni7 O53 88.65(14) . .
O54 Ni7 O39 108.05(15) . .
O38 Ni7 O39 93.72(15) . .
O32 Ni7 O39 78.16(14) . .
O53 Ni7 O39 77.18(14) . .
O54 Ni7 O31 87.49(15) . .
O38 Ni7 O31 85.19(14) . .
O32 Ni7 O31 86.70(14) . .
O53 Ni7 O31 106.26(14) . .
O39 Ni7 O31 164.46(14) . .
O54 Ni7 Ni10 117.44(11) . .
O38 Ni7 Ni10 145.59(11) . .
O32 Ni7 Ni10 47.69(10) . .
O53 Ni7 Ni10 45.56(10) . .
O39 Ni7 Ni10 88.88(10) . .
O31 Ni7 Ni10 83.44(10) . .
O36 Ni8 O46 100.02(15) . .
O36 Ni8 O43 95.50(15) . .
O46 Ni8 O43 162.47(15) . .
O36 Ni8 O32 93.65(15) . .
O46 Ni8 O32 79.50(14) . .
O43 Ni8 O32 107.73(14) . .
O36 Ni8 O39 166.82(15) . .
O46 Ni8 O39 87.97(14) . .
O43 Ni8 O39 78.38(14) . .
O32 Ni8 O39 77.39(14) . .
O36 Ni8 O44 83.43(15) . .
O46 Ni8 O44 87.59(14) . .
O43 Ni8 O44 86.12(14) . .
O32 Ni8 O44 166.08(14) . .
O39 Ni8 O44 107.55(14) . .
O36 Ni8 Ni11 146.44(11) . .
O46 Ni8 Ni11 48.08(10) . .
O43 Ni8 Ni11 114.96(11) . .
O32 Ni8 Ni11 90.26(10) . .
O39 Ni8 Ni11 44.67(10) . .
O44 Ni8 Ni11 84.88(10) . .
O49 Ni11 O51 97.44(15) . .
O49 Ni11 O39 161.12(15) . .
O51 Ni11 O39 100.09(15) . .
O49 Ni11 O53 106.81(15) . .
O51 Ni11 O53 93.20(15) . .
O39 Ni11 O53 79.20(14) . .
O49 Ni11 O46 78.25(14) . .
O51 Ni11 O46 167.53(14) . .
O39 Ni11 O46 85.94(14) . .
O53 Ni11 O46 77.11(13) . .
O49 Ni11 O40 88.71(15) . .
O51 Ni11 O40 84.96(15) . .
O39 Ni11 O40 85.93(14) . .
O53 Ni11 O40 164.48(14) . .
O46 Ni11 O40 106.47(14) . .
O49 Ni11 Ni8 114.95(11) . .
O51 Ni11 Ni8 145.14(11) . .
O39 Ni11 Ni8 46.44(10) . .
O53 Ni11 Ni8 89.57(10) . .
O46 Ni11 Ni8 44.11(9) . .
O40 Ni11 Ni8 83.33(10) . .
O47 Ni10 O34 94.49(15) . .
O47 Ni10 O53 100.41(15) . .
O34 Ni10 O53 163.87(15) . .
O47 Ni10 O46 91.19(14) . .
O34 Ni10 O46 105.14(15) . .
O53 Ni10 O46 80.86(14) . .
O47 Ni10 O32 164.90(14) . .
O34 Ni10 O32 78.56(14) . .
O53 Ni10 O32 88.30(14) . .
O46 Ni10 O32 77.94(14) . .
O47 Ni10 O56 84.32(14) . .
O34 Ni10 O56 88.95(15) . .
O53 Ni10 O56 86.43(14) . .
O46 Ni10 O56 165.54(14) . .
O32 Ni10 O56 108.71(14) . .
O47 Ni10 Ni7 147.02(11) . .
O34 Ni10 Ni7 116.50(11) . .
O53 Ni10 Ni7 47.71(10) . .
O46 Ni10 Ni7 91.24(10) . .
O32 Ni10 Ni7 45.16(10) . .
O56 Ni10 Ni7 85.22(10) . .
O45 Ni9 O41 148.0(2) . .
O45 Ni9 O2 102.39(18) . 1_656
O41 Ni9 O2 94.56(18) . 1_656
O45 Ni9 O28 94.91(17) . 1_656
O41 Ni9 O28 105.03(18) . 1_656
O2 Ni9 O28 109.1(2) 1_656 1_656
O45 Ni9 O40 92.82(17) . .
O41 Ni9 O40 61.11(17) . .
O2 Ni9 O40 149.92(17) 1_656 .
O28 Ni9 O40 95.08(15) 1_656 .
O45 Ni9 C36 120.2(2) . .
O41 Ni9 C36 30.93(18) . .
O2 Ni9 C36 122.72(18) 1_656 .
O28 Ni9 C36 103.71(17) 1_656 .
O40 Ni9 C36 30.31(16) . .
O45 Ni9 C37 30.12(17) . .
O41 Ni9 C37 119.2(2) . .
O2 Ni9 C37 104.33(17) 1_656 .
O28 Ni9 C37 121.02(17) 1_656 .
O40 Ni9 C37 76.52(17) . .
C36 Ni9 C37 96.8(2) . .
O45 Ni9 K6 167.09(14) . 2_766
O41 Ni9 K6 42.09(13) . 2_766
O2 Ni9 K6 81.09(13) 1_656 2_766
O28 Ni9 K6 72.26(12) 1_656 2_766
O40 Ni9 K6 89.85(10) . 2_766
C36 Ni9 K6 65.92(13) . 2_766
C37 Ni9 K6 161.32(15) . 2_766
O2 Ni9' O28 151.9(10) 1_656 1_656
O2 Ni9' O45 105.4(4) 1_656 .
O28 Ni9' O45 97.6(3) 1_656 .
O2 Ni9' C23 122.8(9) 1_656 1_656
O28 Ni9' C23 33.8(3) 1_656 1_656
O45 Ni9' C23 102.9(3) . 1_656
O2 Ni9' O27 96.3(7) 1_656 1_656
O28 Ni9' O27 64.7(5) 1_656 1_656
O45 Ni9' O27 96.5(3) . 1_656
C23 Ni9' O27 31.5(3) 1_656 1_656
O2 Ni9' C1 32.1(3) 1_656 1_656
O28 Ni9' C1 119.9(8) 1_656 1_656
O45 Ni9' C1 132.2(4) . 1_656
C23 Ni9' C1 94.9(6) 1_656 1_656
O27 Ni9' C1 76.5(5) 1_656 1_656
O2 Ni9' K6 88.2(3) 1_656 2_766
O28 Ni9' K6 77.6(2) 1_656 2_766
O45 Ni9' K6 153.6(6) . 2_766
C23 Ni9' K6 87.5(3) 1_656 2_766
O27 Ni9' K6 104.4(4) 1_656 2_766
C1 Ni9' K6 69.5(2) 1_656 2_766
O37 Ni12 O69 85.69(15) 2_776 .
O37 Ni12 O48 164.54(16) 2_776 2_676
O69 Ni12 O48 95.39(15) . 2_676
O37 Ni12 O52 110.21(16) 2_776 .
O69 Ni12 O52 89.59(16) . .
O48 Ni12 O52 85.23(15) 2_676 .
O37 Ni12 O70 83.19(16) 2_776 .
O69 Ni12 O70 95.59(16) . .
O48 Ni12 O70 81.36(15) 2_676 .
O52 Ni12 O70 166.02(15) . .
O37 Ni12 O42 93.21(15) 2_776 2_776
O69 Ni12 O42 174.46(15) . 2_776
O48 Ni12 O42 87.12(14) 2_676 2_776
O52 Ni12 O42 85.70(15) . 2_776
O70 Ni12 O42 89.66(15) . 2_776
O37 Ni12 K7 140.71(11) 2_776 1_565
O69 Ni12 K7 123.61(11) . 1_565
O48 Ni12 K7 49.27(10) 2_676 1_565
O52 Ni12 K7 51.76(11) . 1_565
O70 Ni12 K7 115.24(11) . 1_565
O42 Ni12 K7 54.95(10) 2_776 1_565
O37 Ni12 K8 116.67(12) 2_776 1_565
O69 Ni12 K8 133.38(11) . 1_565
O48 Ni12 K8 52.54(10) 2_676 1_565
O52 Ni12 K8 115.90(11) . 1_565
O70 Ni12 K8 51.93(11) . 1_565
O42 Ni12 K8 51.78(10) 2_776 1_565
K7 Ni12 K8 64.27(3) 1_565 1_565
O5 K1 O13 87.36(13) 2_665 1_655
O5 K1 O26 126.88(13) 2_665 2_675
O13 K1 O26 136.26(12) 1_655 2_675
O5 K1 O23 150.07(13) 2_665 2_675
O13 K1 O23 62.74(11) 1_655 2_675
O26 K1 O23 80.45(12) 2_675 2_675
O5 K1 O71 74.97(14) 2_665 .
O13 K1 O71 162.10(13) 1_655 .
O26 K1 O71 60.26(13) 2_675 .
O23 K1 O71 134.81(13) 2_675 .
O5 K1 O18 103.17(13) 2_665 .
O13 K1 O18 62.65(11) 1_655 .
O26 K1 O18 121.81(12) 2_675 .
O23 K1 O18 63.39(11) 2_675 .
O71 K1 O18 118.12(13) . .
O5 K1 O10 76.50(13) 2_665 1_655
O13 K1 O10 81.57(11) 1_655 1_655
O26 K1 O10 81.63(12) 2_675 1_655
O23 K1 O10 98.77(12) 2_675 1_655
O71 K1 O10 96.75(13) . 1_655
O18 K1 O10 144.10(11) . 1_655
O5 K1 C11 86.76(14) 2_665 1_655
O13 K1 C11 20.41(12) 1_655 1_655
O26 K1 C11 123.17(13) 2_675 1_655
O23 K1 C11 65.73(12) 2_675 1_655
O71 K1 C11 154.79(14) . 1_655
O18 K1 C11 82.52(12) . 1_655
O10 K1 C11 61.58(12) 1_655 1_655
O5 K1 O29 56.68(13) 2_665 .
O13 K1 O29 95.20(11) 1_655 .
O26 K1 O29 125.15(12) 2_675 .
O23 K1 O29 121.22(12) 2_675 .
O71 K1 O29 72.86(13) . .
O18 K1 O29 58.28(11) . .
O10 K1 O29 133.19(12) 1_655 .
C11 K1 O29 111.46(12) 1_655 .
O5 K1 Ni5 116.28(10) 2_665 2_675
O13 K1 Ni5 36.80(8) 1_655 2_675
O26 K1 Ni5 116.58(10) 2_675 2_675
O23 K1 Ni5 36.85(8) 2_675 2_675
O71 K1 Ni5 152.90(11) . 2_675
O18 K1 Ni5 37.54(7) . 2_675
O10 K1 Ni5 109.67(8) 1_655 2_675
C11 K1 Ni5 51.74(9) 1_655 2_675
O29 K1 Ni5 92.41(9) . 2_675
O5 K1 K4 49.48(10) 2_665 1_655
O13 K1 K4 118.53(9) 1_655 1_655
O26 K1 K4 79.24(10) 2_675 1_655
O23 K1 K4 145.80(9) 2_675 1_655
O71 K1 K4 50.87(10) . 1_655
O18 K1 K4 150.35(9) . 1_655
O10 K1 K4 51.18(8) 1_655 1_655
C11 K1 K4 103.99(10) 1_655 1_655
O29 K1 K4 92.98(9) . 1_655
Ni5 K1 K4 155.22(5) 2_675 1_655
O5 K1 C19 162.87(14) 2_665 2_675
O13 K1 C19 78.05(11) 1_655 2_675
O26 K1 C19 62.66(12) 2_675 2_675
O23 K1 C19 18.07(11) 2_675 2_675
O71 K1 C19 119.86(13) . 2_675
O18 K1 C19 78.16(12) . 2_675
O10 K1 C19 92.36(12) 1_655 2_675
C11 K1 C19 76.42(12) 1_655 2_675
O29 K1 C19 132.92(12) . 2_675
Ni5 K1 C19 54.92(9) 2_675 2_675
K4 K1 C19 131.45(10) 1_655 2_675
O29 K2 O18 114.64(13) . 2_665
O29 K2 O59 105.35(13) . 1_545
O18 K2 O59 61.66(11) 2_665 1_545
O29 K2 O9 74.53(12) . .
O18 K2 O9 168.16(11) 2_665 .
O59 K2 O9 109.61(11) 1_545 .
O29 K2 O6 114.97(13) . .
O18 K2 O6 119.90(12) 2_665 .
O59 K2 O6 129.97(12) 1_545 .
O9 K2 O6 58.28(10) . .
O29 K2 O29 95.58(14) . 2_665
O18 K2 O29 63.59(12) 2_665 2_665
O59 K2 O29 125.23(13) 1_545 2_665
O9 K2 O29 124.73(12) . 2_665
O6 K2 O29 79.94(12) . 2_665
O29 K2 O13 160.26(12) . 2_565
O18 K2 O13 58.39(10) 2_665 2_565
O59 K2 O13 54.91(10) 1_545 2_565
O9 K2 O13 110.40(11) . 2_565
O6 K2 O13 82.48(11) . 2_565
O29 K2 O13 96.65(13) 2_665 2_565
O29 K2 O19 59.93(12) . .
O18 K2 O19 135.43(11) 2_665 .
O59 K2 O19 159.69(11) 1_545 .
O9 K2 O19 55.03(10) . .
O6 K2 O19 56.93(10) . .
O29 K2 O19 72.72(12) 2_665 .
O13 K2 O19 139.01(10) 2_565 .
O29 K2 O19 73.70(12) . 2_665
O18 K2 O19 41.75(10) 2_665 2_665
O59 K2 O19 79.44(11) 1_545 2_665
O9 K2 O19 148.22(11) . 2_665
O6 K2 O19 138.59(11) . 2_665
O29 K2 O19 58.67(11) 2_665 2_665
O13 K2 O19 99.75(10) 2_565 2_665
O19 K2 O19 106.98(9) . 2_665
O29 K2 C5 118.60(14) . .
O18 K2 C5 102.75(13) 2_665 .
O59 K2 C5 135.50(13) 1_545 .
O9 K2 C5 77.67(12) . .
O6 K2 C5 20.95(12) . .
O29 K2 C5 59.65(13) 2_665 .
O13 K2 C5 81.04(12) 2_565 .
O19 K2 C5 59.17(12) . .
O19 K2 C5 117.95(12) 2_665 .
O29 K2 C16 94.71(14) . 2_665
O18 K2 C16 20.46(12) 2_665 2_665
O59 K2 C16 69.68(12) 1_545 2_665
O9 K2 C16 168.77(13) . 2_665
O6 K2 C16 131.24(12) . 2_665
O29 K2 C16 58.44(13) 2_665 2_665
O13 K2 C16 78.70(12) 2_565 2_665
O19 K2 C16 122.43(12) . 2_665
O19 K2 C16 21.31(11) 2_665 2_665
C5 K2 C16 110.99(13) . 2_665
O29 K2 Ni5 129.17(10) . 1_545
O18 K2 Ni5 34.70(7) 2_665 1_545
O59 K2 Ni5 34.12(8) 1_545 1_545
O9 K2 Ni5 133.79(8) . 1_545
O6 K2 Ni5 115.82(9) . 1_545
O29 K2 Ni5 94.92(10) 2_665 1_545
O13 K2 Ni5 34.14(7) 2_565 1_545
O19 K2 Ni5 166.19(8) . 1_545
O19 K2 Ni5 70.11(7) 2_665 1_545
C5 K2 Ni5 109.54(10) . 1_545
C16 K2 Ni5 51.44(9) 2_665 1_545
O64 K3 O57 86.46(14) 1_565 .
O64 K3 O11 78.39(14) 1_565 .
O57 K3 O11 131.07(12) . .
O64 K3 O61 72.35(14) 1_565 .
O57 K3 O61 84.25(13) . .
O11 K3 O61 132.19(13) . .
O64 K3 O62 126.23(15) 1_565 .
O57 K3 O62 104.84(13) . .
O11 K3 O62 121.69(13) . .
O61 K3 O62 57.34(13) . .
O64 K3 C12 103.47(15) 1_565 .
O57 K3 C12 131.99(13) . .
O11 K3 C12 25.09(13) . .
O61 K3 C12 143.69(15) . .
O62 K3 C12 105.97(14) . .
O64 K3 O10 120.19(14) 1_565 .
O57 K3 O10 141.83(12) . .
O11 K3 O10 45.20(11) . .
O61 K3 O10 127.66(13) . .
O62 K3 O10 81.99(13) . .
C12 K3 O10 24.01(12) . .
O64 K3 O21 64.37(13) 1_565 .
O57 K3 O21 73.28(11) . .
O11 K3 O21 58.15(10) . .
O61 K3 O21 131.82(12) . .
O62 K3 O21 169.36(13) . .
C12 K3 O21 69.68(12) . .
O10 K3 O21 93.14(11) . .
O64 K3 O8 118.16(14) 1_565 .
O57 K3 O8 63.15(11) . .
O11 K3 O8 83.73(11) . .
O61 K3 O8 143.60(13) . .
O62 K3 O8 113.59(13) . .
C12 K3 O8 71.08(12) . .
O10 K3 O8 79.54(11) . .
O21 K3 O8 56.01(10) . .
O64 K3 O60 165.19(14) 1_565 .
O57 K3 O60 81.03(11) . .
O11 K3 O60 103.99(11) . .
O61 K3 O60 113.91(12) . .
O62 K3 O60 65.31(12) . .
C12 K3 O60 79.53(13) . .
O10 K3 O60 67.67(11) . .
O21 K3 O60 104.10(10) . .
O8 K3 O60 48.60(10) . .
O64 K3 Ni6 97.82(12) 1_565 .
O57 K3 Ni6 32.40(8) . .
O11 K3 Ni6 104.02(8) . .
O61 K3 Ni6 116.60(10) . .
O62 K3 Ni6 119.79(11) . .
C12 K3 Ni6 99.71(11) . .
O10 K3 Ni6 111.62(9) . .
O21 K3 Ni6 53.32(7) . .
O8 K3 Ni6 32.22(7) . .
O60 K3 Ni6 67.38(8) . .
O64 K3 K5 41.36(11) 1_565 1_565
O57 K3 K5 54.91(8) . 1_565
O11 K3 K5 119.10(9) . 1_565
O61 K3 K5 49.76(9) . 1_565
O62 K3 K5 104.68(10) . 1_565
C12 K3 K5 143.71(11) . 1_565
O10 K3 K5 160.61(9) . 1_565
O21 K3 K5 82.99(8) . 1_565
O8 K3 K5 113.02(8) . 1_565
O60 K3 K5 131.70(8) . 1_565
Ni6 K3 K5 81.25(3) . 1_565
O64 K3 H60B 155.0 1_565 .
O57 K3 H60B 77.8 . .
O11 K3 H60B 97.4 . .
O61 K3 H60B 124.3 . .
O62 K3 H60B 77.1 . .
C12 K3 H60B 74.3 . .
O10 K3 H60B 67.1 . .
O21 K3 H60B 92.3 . .
O8 K3 H60B 37.0 . .
O60 K3 H60B 11.9 . .
Ni6 K3 H60B 58.9 . .
K5 K3 H60B 131.9 1_565 .
O5 K4 O60 110.63(14) 2_565 .
O5 K4 O71 73.37(14) 2_565 1_455
O60 K4 O71 175.24(14) . 1_455
O5 K4 O37 132.01(14) 2_565 1_455
O60 K4 O37 80.85(12) . 1_455
O71 K4 O37 98.42(13) 1_455 1_455
O5 K4 O62 161.49(15) 2_565 .
O60 K4 O62 77.31(14) . .
O71 K4 O62 98.11(15) 1_455 .
O37 K4 O62 64.63(13) 1_455 .
O5 K4 O10 77.53(13) 2_565 .
O60 K4 O10 80.11(13) . .
O71 K4 O10 98.57(13) 1_455 .
O37 K4 O10 149.35(13) 1_455 .
O62 K4 O10 87.82(13) . .
O5 K4 O4 73.39(12) 2_565 2_565
O60 K4 O4 53.01(12) . 2_565
O71 K4 O4 131.57(13) 1_455 2_565
O37 K4 O4 79.22(11) 1_455 2_565
O62 K4 O4 122.51(13) . 2_565
O10 K4 O4 107.42(12) . 2_565
O5 K4 O38 101.81(13) 2_565 1_455
O60 K4 O38 120.00(12) . 1_455
O71 K4 O38 60.54(11) 1_455 1_455
O37 K4 O38 41.26(10) 1_455 1_455
O62 K4 O38 87.42(12) . 1_455
O10 K4 O38 157.60(12) . 1_455
O4 K4 O38 93.55(10) 2_565 1_455
O5 K4 C31 122.13(15) 2_565 1_455
O60 K4 C31 102.28(13) . 1_455
O71 K4 C31 77.07(13) 1_455 1_455
O37 K4 C31 21.42(12) 1_455 1_455
O62 K4 C31 69.97(14) . 1_455
O10 K4 C31 156.22(13) . 1_455
O4 K4 C31 92.14(12) 2_565 1_455
O38 K4 C31 21.71(11) 1_455 1_455
O5 K4 K1 47.93(9) 2_565 1_455
O60 K4 K1 130.68(10) . 1_455
O71 K4 K1 49.92(9) 1_455 1_455
O37 K4 K1 148.34(9) 1_455 1_455
O62 K4 K1 114.00(11) . 1_455
O10 K4 K1 54.12(9) . 1_455
O4 K4 K1 119.76(8) 2_565 1_455
O38 K4 K1 108.68(8) 1_455 1_455
C31 K4 K1 126.96(10) 1_455 1_455
O64 K5 O67 126.98(14) . .
O64 K5 O50 137.75(14) . 2_666
O67 K5 O50 83.11(12) . 2_666
O64 K5 O65 79.69(15) . .
O67 K5 O65 75.55(13) . .
O50 K5 O65 141.58(14) 2_666 .
O64 K5 O55 139.47(14) . 1_545
O67 K5 O55 71.99(11) . 1_545
O50 K5 O55 72.24(11) 2_666 1_545
O65 K5 O55 70.93(13) . 1_545
O64 K5 O63 80.57(14) . .
O67 K5 O63 84.96(12) . .
O50 K5 O63 72.76(11) 2_666 .
O65 K5 O63 134.93(14) . .
O55 K5 O63 139.88(11) 1_545 .
O64 K5 O61 68.14(14) . 1_545
O67 K5 O61 150.33(13) . 1_545
O50 K5 O61 72.66(11) 2_666 1_545
O65 K5 O61 134.07(14) . 1_545
O55 K5 O61 114.74(12) 1_545 1_545
O63 K5 O61 71.86(12) . 1_545
O64 K5 O57 74.36(13) . 1_545
O67 K5 O57 133.56(11) . 1_545
O50 K5 O57 107.83(11) 2_666 1_545
O65 K5 O57 68.40(12) . 1_545
O55 K5 O57 69.25(10) 1_545 1_545
O63 K5 O57 141.47(11) . 1_545
O61 K5 O57 71.84(11) 1_545 1_545
O64 K5 K7 174.12(12) . .
O67 K5 K7 47.13(8) . .
O50 K5 K7 45.98(8) 2_666 .
O65 K5 K7 97.63(11) . .
O55 K5 K7 42.54(8) 1_545 .
O63 K5 K7 97.96(8) . .
O61 K5 K7 116.93(9) 1_545 .
O57 K5 K7 109.65(7) 1_545 .
O64 K5 K3 40.09(11) . 1_545
O67 K5 K3 162.64(9) . 1_545
O50 K5 K3 114.20(9) 2_666 1_545
O65 K5 K3 89.03(11) . 1_545
O55 K5 K3 110.83(8) 1_545 1_545
O63 K5 K3 100.97(9) . 1_545
O61 K5 K3 45.37(9) 1_545 1_545
O57 K5 K3 42.29(7) 1_545 1_545
K7 K5 K3 145.54(5) . 1_545
O64 K5 K6 119.82(12) . .
O67 K5 K6 42.74(9) . .
O50 K5 K6 102.42(9) 2_666 .
O65 K5 K6 41.73(10) . .
O55 K5 K6 45.79(8) 1_545 .
O63 K5 K6 126.96(9) . .
O61 K5 K6 159.10(10) 1_545 .
O57 K5 K6 91.14(7) 1_545 .
K7 K5 K6 56.63(3) . .
K3 K5 K6 126.65(4) 1_545 .
O66 K6 O41 69.72(15) . 2_766
O66 K6 O65 112.98(16) . .
O41 K6 O65 171.62(15) 2_766 .
O66 K6 O1 119.75(15) . 2_665
O41 K6 O1 76.95(13) 2_766 2_665
O65 K6 O1 107.22(14) . 2_665
O66 K6 O67 156.00(15) . .
O41 K6 O67 96.42(13) 2_766 .
O65 K6 O67 78.18(14) . .
O1 K6 O67 73.40(12) 2_665 .
O66 K6 O55 90.33(14) . 1_545
O41 K6 O55 99.45(13) 2_766 1_545
O65 K6 O55 72.88(13) . 1_545
O1 K6 O55 144.75(12) 2_665 1_545
O67 K6 O55 72.21(11) . 1_545
O66 K6 O25 108.27(14) . 2_665
O41 K6 O25 128.41(13) 2_766 2_665
O65 K6 O25 59.09(13) . 2_665
O1 K6 O25 59.19(11) 2_665 2_665
O67 K6 O25 95.71(12) . 2_665
O55 K6 O25 131.96(11) 1_545 2_665
O66 K6 C24 87.19(15) . 2_665
O41 K6 C24 115.81(14) 2_766 2_665
O65 K6 C24 72.52(14) . 2_665
O1 K6 C24 64.29(12) 2_665 2_665
O67 K6 C24 116.76(13) . 2_665
O55 K6 C24 141.11(13) 1_545 2_665
O25 K6 C24 21.97(12) 2_665 2_665
O66 K6 Ni9' 83.4(2) . 2_766
O41 K6 Ni9' 40.9(3) 2_766 2_766
O65 K6 Ni9' 145.8(3) . 2_766
O1 K6 Ni9' 41.5(2) 2_665 2_766
O67 K6 Ni9' 98.98(14) . 2_766
O55 K6 Ni9' 139.4(3) 1_545 2_766
O25 K6 Ni9' 87.7(3) 2_665 2_766
C24 K6 Ni9' 78.8(2) 2_665 2_766
O66 K6 K7 107.65(12) . .
O41 K6 K7 69.38(10) 2_766 .
O65 K6 K7 102.32(11) . .
O1 K6 K7 105.27(9) 2_665 .
O67 K6 K7 48.36(9) . .
O55 K6 K7 43.62(8) 1_545 .
O25 K6 K7 143.83(9) 2_665 .
C24 K6 K7 165.05(10) 2_665 .
Ni9' K6 K7 100.55(19) 2_766 .
O66 K6 Ni9 76.56(12) . 2_766
O41 K6 Ni9 29.35(11) 2_766 2_766
O65 K6 Ni9 157.64(12) . 2_766
O1 K6 Ni9 52.45(9) 2_665 2_766
O67 K6 Ni9 101.22(9) . 2_766
O55 K6 Ni9 128.64(9) 1_545 2_766
O25 K6 Ni9 99.06(9) 2_665 2_766
C24 K6 Ni9 88.37(10) 2_665 2_766
K7 K6 Ni9 93.22(4) . 2_766
O66 K6 Ni1 127.56(12) . 2_665
O41 K6 Ni1 108.12(11) 2_766 2_665
O65 K6 Ni1 76.86(11) . 2_665
O1 K6 Ni1 31.51(8) 2_665 2_665
O67 K6 Ni1 74.69(9) . 2_665
O55 K6 Ni1 138.75(8) 1_545 2_665
O25 K6 Ni1 30.77(7) 2_665 2_665
C24 K6 Ni1 44.89(9) 2_665 2_665
Ni9' K6 Ni1 69.6(3) 2_766 2_665
K7 K6 Ni1 120.68(4) . 2_665
Ni9 K6 Ni1 81.41(5) 2_766 2_665
O66 K6 H66B 17.3 . .
O41 K6 H66B 62.8 2_766 .
O65 K6 H66B 117.3 . .
O1 K6 H66B 128.1 2_665 .
O67 K6 H66B 138.7 . .
O55 K6 H66B 76.5 1_545 .
O25 K6 H66B 125.4 2_665 .
C24 K6 H66B 104.5 2_665 .
Ni9' K6 H66B 87.5 2_766 .
K7 K6 H66B 90.3 . .
Ni9 K6 H66B 78.1 2_766 .
Ni1 K6 H66B 143.6 2_665 .
O66 K6 H66C 17.4 . .
O41 K6 H66C 87.1 2_766 .
O65 K6 H66C 95.9 . .
O1 K6 H66C 126.1 2_665 .
O67 K6 H66C 160.4 . .
O55 K6 H66C 88.2 1_545 .
O25 K6 H66C 97.1 2_665 .
C24 K6 H66C 78.2 2_665 .
Ni9' K6 H66C 96.3 2_766 .
K7 K6 H66C 116.6 . .
Ni9 K6 H66C 91.3 2_766 .
Ni1 K6 H66C 122.6 2_665 .
H66B K6 H66C 30.0 . .
O55 K7 O35 129.69(14) 1_545 .
O55 K7 O48 131.20(12) 1_545 2_666
O35 K7 O48 84.12(12) . 2_666
O55 K7 O50 77.81(12) 1_545 2_666
O35 K7 O50 75.45(14) . 2_666
O48 K7 O50 79.59(11) 2_666 2_666
O55 K7 O52 79.72(11) 1_545 1_545
O35 K7 O52 145.19(13) . 1_545
O48 K7 O52 61.08(11) 2_666 1_545
O50 K7 O52 97.37(12) 2_666 1_545
O55 K7 O67 76.28(12) 1_545 .
O35 K7 O67 58.90(12) . .
O48 K7 O67 142.14(12) 2_666 .
O50 K7 O67 83.14(12) 2_666 .
O52 K7 O67 155.34(12) 1_545 .
O55 K7 O42 122.81(12) 1_545 2_766
O35 K7 O42 104.61(13) . 2_766
O48 K7 O42 61.46(11) 2_666 2_766
O50 K7 O42 140.57(11) 2_666 2_766
O52 K7 O42 59.64(11) 1_545 2_766
O67 K7 O42 131.59(12) . 2_766
O55 K7 C42 118.30(13) 1_545 2_666
O35 K7 C42 81.82(13) . 2_666
O48 K7 C42 20.58(12) 2_666 2_666
O50 K7 C42 59.15(12) 2_666 2_666
O52 K7 C42 65.92(12) 1_545 2_666
O67 K7 C42 131.82(13) . 2_666
O42 K7 C42 81.62(12) 2_766 2_666
O55 K7 Ni12 115.13(9) 1_545 1_545
O35 K7 Ni12 112.90(10) . 1_545
O48 K7 Ni12 35.31(8) 2_666 1_545
O50 K7 Ni12 106.15(9) 2_666 1_545
O52 K7 Ni12 35.48(8) 1_545 1_545
O67 K7 Ni12 166.27(9) . 1_545
O42 K7 Ni12 36.38(7) 2_766 1_545
C42 K7 Ni12 51.16(9) 2_666 1_545
O55 K7 K6 50.73(9) 1_545 .
O35 K7 K6 102.67(10) . .
O48 K7 K6 168.20(9) 2_666 .
O50 K7 K6 111.30(9) 2_666 .
O52 K7 K6 111.52(9) 1_545 .
O67 K7 K6 47.17(9) . .
O42 K7 K6 107.14(8) 2_766 .
C42 K7 K6 168.45(10) 2_666 .
Ni12 K7 K6 133.42(4) 1_545 .
O55 K7 K8 170.60(10) 1_545 .
O35 K7 K8 58.61(10) . .
O48 K7 K8 48.88(8) 2_666 .
O50 K7 K8 110.33(9) 2_666 .
O52 K7 K8 94.25(8) 1_545 .
O67 K7 K8 108.76(9) . .
O42 K7 K8 47.88(8) 2_766 .
C42 K7 K8 64.66(9) 2_666 .
Ni12 K7 K8 58.85(3) 1_545 .
K6 K7 K8 126.79(4) . .
O55 K7 K5 49.31(9) 1_545 .
O35 K7 K5 81.80(11) . .
O48 K7 K5 126.37(9) 2_666 .
O50 K7 K5 46.79(8) 2_666 .
O52 K7 K5 118.33(9) 1_545 .
O67 K7 K5 46.37(9) . .
O42 K7 K5 170.92(8) 2_766 .
C42 K7 K5 105.92(10) 2_666 .
Ni12 K7 K5 146.86(4) 1_545 .
K6 K7 K5 64.73(3) . .
K8 K7 K5 139.80(4) . .
O55 K7 H67A 90.6 1_545 .
O35 K7 H67A 45.7 . .
O48 K7 H67A 129.8 2_666 .
O50 K7 H67A 85.3 2_666 .
O52 K7 H67A 169.1 1_545 .
O67 K7 H67A 14.3 . .
O42 K7 H67A 123.6 2_766 .
C42 K7 H67A 123.9 2_666 .
Ni12 K7 H67A 153.3 1_545 .
K6 K7 H67A 57.9 . .
K8 K7 H67A 94.7 . .
K5 K7 H67A 56.6 . .
O36 K8 O68 113.36(13) . .
O36 K8 O42 130.98(12) . 2_766
O68 K8 O42 104.62(13) . 2_766
O36 K8 O70 135.72(12) . 1_545
O68 K8 O70 98.17(13) . 1_545
O42 K8 O70 62.39(11) 2_766 1_545
O36 K8 O68 87.18(13) . 2_766
O68 K8 O68 82.15(16) . 2_766
O42 K8 O68 68.10(12) 2_766 2_766
O70 K8 O68 128.87(13) 1_545 2_766
O36 K8 O48 91.72(11) . 2_666
O68 K8 O48 153.65(13) . 2_666
O42 K8 O48 60.09(11) 2_766 2_666
O70 K8 O48 56.24(11) 1_545 2_666
O68 K8 O48 108.15(13) 2_766 2_666
O36 K8 O44 57.39(10) . .
O68 K8 O44 74.70(12) . .
O42 K8 O44 168.67(12) 2_766 .
O70 K8 O44 106.36(11) 1_545 .
O68 K8 O44 122.49(13) 2_766 .
O48 K8 O44 115.80(11) 2_666 .
O36 K8 O35 41.03(11) . .
O68 K8 O35 134.81(13) . .
O42 K8 O35 90.08(11) 2_766 .
O70 K8 O35 126.03(12) 1_545 .
O68 K8 O35 63.91(13) 2_766 .
O48 K8 O35 69.85(11) 2_666 .
O44 K8 O35 98.33(11) . .
O36 K8 O43 57.60(10) . .
O68 K8 O43 57.15(12) . .
O42 K8 O43 135.51(11) 2_766 .
O70 K8 O43 149.88(11) 1_545 .
O68 K8 O43 69.24(12) 2_766 .
O48 K8 O43 148.99(11) 2_666 .
O44 K8 O43 53.85(10) . .
O35 K8 O43 82.32(10) . .
O36 K8 Ni12 125.96(9) . 1_545
O68 K8 Ni12 120.61(11) . 1_545
O42 K8 Ni12 35.45(8) 2_766 1_545
O70 K8 Ni12 35.14(8) 1_545 1_545
O68 K8 Ni12 102.03(10) 2_766 1_545
O48 K8 Ni12 34.58(7) 2_666 1_545
O44 K8 Ni12 135.12(8) . 1_545
O35 K8 Ni12 96.11(8) . 1_545
O43 K8 Ni12 170.95(8) . 1_545
O36 K8 K7 82.26(8) . .
O68 K8 K7 142.34(11) . .
O42 K8 K7 49.09(8) 2_766 .
O70 K8 K7 91.44(8) 1_545 .
O68 K8 K7 63.92(11) 2_766 .
O48 K8 K7 44.93(8) 2_666 .
O44 K8 K7 136.83(8) . .
O35 K8 K7 42.44(7) . .
O43 K8 K7 118.59(8) . .
Ni12 K8 K7 56.89(3) 1_545 .
O36 K8 K8 103.06(9) . 2_766
O68 K8 K8 41.81(10) . 2_766
O42 K8 K8 85.06(8) 2_766 2_766
O70 K8 K8 121.01(9) 1_545 2_766
O68 K8 K8 40.34(11) 2_766 2_766
O48 K8 K8 142.67(9) 2_666 2_766
O44 K8 K8 100.90(9) . 2_766
O35 K8 K8 99.47(9) . 2_766
O43 K8 K8 53.63(7) . 2_766
Ni12 K8 K8 118.23(5) 1_545 2_766
K7 K8 K8 102.79(5) . 2_766
O1 C1 O2 122.9(6) . .
O1 C1 C2 119.7(5) . .
O2 C1 C2 117.4(5) . .
O1 C1 Ni9' 80.8(4) . 1_454
O2 C1 Ni9' 44.7(4) . 1_454
C2 C1 Ni9' 155.5(4) . 1_454
C1 C2 C3 114.2(4) . .
C1 C2 H2A 108.7 . .
C3 C2 H2A 108.7 . .
C1 C2 H2B 108.7 . .
C3 C2 H2B 108.7 . .
H2A C2 H2B 107.6 . .
O7 C3 C4 111.6(4) . .
O7 C3 C6 110.0(4) . .
C4 C3 C6 107.7(4) . .
O7 C3 C2 110.8(4) . .
C4 C3 C2 106.4(4) . .
C6 C3 C2 110.2(4) . .
C5 C4 C3 115.4(4) . .
C5 C4 H4A 108.4 . .
C3 C4 H4A 108.4 . .
C5 C4 H4B 108.4 . .
C3 C4 H4B 108.4 . .
H4A C4 H4B 107.5 . .
O5 C5 O6 123.0(5) . .
O5 C5 C4 117.2(5) . .
O6 C5 C4 119.8(5) . .
O5 C5 K2 87.1(3) . .
O6 C5 K2 55.1(3) . .
C4 C5 K2 129.6(3) . .
O4 C6 O3 125.0(5) . .
O4 C6 C3 116.9(5) . .
O3 C6 C3 118.0(5) . .
O9 C7 O8 123.5(5) . .
O9 C7 C8 119.4(5) . .
O8 C7 C8 117.1(5) . .
C7 C8 C9 114.2(4) . .
C7 C8 H8A 108.7 . .
C9 C8 H8A 108.7 . .
C7 C8 H8B 108.7 . .
C9 C8 H8B 108.7 . .
H8A C8 H8B 107.6 . .
O12 C9 C10 112.3(4) . .
O12 C9 C8 110.0(4) . .
C10 C9 C8 105.1(4) . .
O12 C9 C12 109.7(4) . .
C10 C9 C12 108.9(4) . .
C8 C9 C12 110.6(4) . .
C11 C10 C9 114.7(4) . .
C11 C10 H10A 108.6 . .
C9 C10 H10A 108.6 . .
C11 C10 H10B 108.6 . .
C9 C10 H10B 108.6 . .
H10A C10 H10B 107.6 . .
O13 C11 O14 123.2(5) . .
O13 C11 C10 119.1(5) . .
O14 C11 C10 117.8(4) . .
O13 C11 K1 48.2(2) . 1_455
O14 C11 K1 122.8(3) . 1_455
C10 C11 K1 98.3(3) . 1_455
O10 C12 O11 124.7(5) . .
O10 C12 C9 117.8(5) . .
O11 C12 C9 117.5(4) . .
O10 C12 K3 78.0(3) . .
O11 C12 K3 68.2(3) . .
C9 C12 K3 128.3(3) . .
O15 C13 O16 120.7(5) . .
O15 C13 C14 120.1(5) . .
O16 C13 C14 119.2(5) . .
C13 C14 C15 111.9(4) . .
C13 C14 H14A 109.2 . .
C15 C14 H14A 109.2 . .
C13 C14 H14B 109.2 . .
C15 C14 H14B 109.2 . .
H14A C14 H14B 107.9 . .
O17 C15 C17 110.7(4) . .
O17 C15 C14 109.9(4) . .
C17 C15 C14 107.5(4) . .
O17 C15 C16 109.4(4) . .
C17 C15 C16 111.8(4) . .
C14 C15 C16 107.4(4) . .
O19 C16 O18 124.2(5) . .
O19 C16 C15 118.1(5) . .
O18 C16 C15 117.7(5) . .
O19 C16 K2 71.8(3) . 2_665
O18 C16 K2 52.4(3) . 2_665
C15 C16 K2 170.0(3) . 2_665
C18 C17 C15 115.5(4) . .
C18 C17 H17A 108.4 . .
C15 C17 H17A 108.4 . .
C18 C17 H17B 108.4 . .
C15 C17 H17B 108.4 . .
H17A C17 H17B 107.5 . .
O21 C18 O20 123.5(5) . .
O21 C18 C17 120.0(5) . .
O20 C18 C17 116.4(5) . .
O22 C19 O23 124.0(5) . .
O22 C19 C20 118.6(5) . .
O23 C19 C20 117.4(5) . .
O22 C19 K1 141.9(3) . 2_675
O23 C19 K1 41.8(3) . 2_675
C20 C19 K1 86.8(3) . 2_675
C19 C20 C21 114.9(4) . .
C19 C20 H20A 108.5 . .
C21 C20 H20A 108.5 . .
C19 C20 H20B 108.5 . .
C21 C20 H20B 108.5 . .
H20A C20 H20B 107.5 . .
O24 C21 C20 111.9(4) . .
O24 C21 C22 111.5(4) . .
C20 C21 C22 106.1(4) . .
O24 C21 C24 109.8(4) . .
C20 C21 C24 107.0(4) . .
C22 C21 C24 110.4(4) . .
C23 C22 C21 113.7(5) . .
C23 C22 H22A 108.8 . .
C21 C22 H22A 108.8 . .
C23 C22 H22B 108.8 . .
C21 C22 H22B 108.8 . .
H22A C22 H22B 107.7 . .
O27 C23 O28 122.5(5) . .
O27 C23 C22 120.5(5) . .
O28 C23 C22 117.0(5) . .
O27 C23 Ni9' 76.8(4) . 1_454
O28 C23 Ni9' 47.2(4) . 1_454
C22 C23 Ni9' 159.3(5) . 1_454
O26 C24 O25 123.5(5) . .
O26 C24 C21 118.8(5) . .
O25 C24 C21 117.7(5) . .
O26 C24 K6 83.6(3) . 2_665
O25 C24 K6 59.4(3) . 2_665
C21 C24 K6 132.4(3) . 2_665
O30 C25 O31 120.0(5) . .
O30 C25 C26 119.0(5) . .
O31 C25 C26 121.1(5) . .
O30 C25 Ni6 52.3(3) . .
O31 C25 Ni6 68.5(3) . .
C26 C25 Ni6 166.2(4) . .
C25 C26 C27 111.4(4) . .
C25 C26 H26A 109.3 . .
C27 C26 H26A 109.3 . .
C25 C26 H26B 109.3 . .
C27 C26 H26B 109.3 . .
H26A C26 H26B 108.0 . .
O32 C27 C28 112.0(4) . .
O32 C27 C26 110.5(4) . .
C28 C27 C26 106.0(4) . .
O32 C27 C30 109.8(4) . .
C28 C27 C30 108.2(4) . .
C26 C27 C30 110.2(4) . .
C29 C28 C27 115.8(4) . .
C29 C28 H28A 108.3 . .
C27 C28 H28A 108.3 . .
C29 C28 H28B 108.3 . .
C27 C28 H28B 108.3 . .
H28A C28 H28B 107.4 . .
O35 C29 O36 121.5(5) . .
O35 C29 C28 119.9(5) . .
O36 C29 C28 118.6(5) . .
O33 C30 O34 124.7(5) . .
O33 C30 C27 118.1(5) . .
O34 C30 C27 117.2(5) . .
O38 C31 O37 121.7(5) . .
O38 C31 C32 119.6(5) . .
O37 C31 C32 118.7(5) . .
O38 C31 K4 77.8(3) . 1_655
O37 C31 K4 52.9(3) . 1_655
C32 C31 K4 148.4(3) . 1_655
C31 C32 C33 111.5(4) . .
C31 C32 H32A 109.3 . .
C33 C32 H32A 109.3 . .
C31 C32 H32B 109.3 . .
C33 C32 H32B 109.3 . .
H32A C32 H32B 108.0 . .
O39 C33 C35 111.1(4) . .
O39 C33 C32 109.9(4) . .
C35 C33 C32 106.8(4) . .
O39 C33 C34 108.5(4) . .
C35 C33 C34 111.3(4) . .
C32 C33 C34 109.3(4) . .
O43 C34 O42 122.1(5) . .
O43 C34 C33 118.6(5) . .
O42 C34 C33 119.3(5) . .
C36 C35 C33 112.5(5) . .
C36 C35 H35A 109.1 . .
C33 C35 H35A 109.1 . .
C36 C35 H35B 109.1 . .
C33 C35 H35B 109.1 . .
H35A C35 H35B 107.8 . .
O40 C36 O41 120.9(5) . .
O40 C36 C35 121.3(5) . .
O41 C36 C35 117.6(5) . .
O40 C36 Ni9 68.3(3) . .
O41 C36 Ni9 53.0(3) . .
C35 C36 Ni9 165.8(4) . .
O44 C37 O45 120.6(5) . .
O44 C37 C38 120.9(5) . .
O45 C37 C38 118.5(5) . .
O44 C37 Ni9 70.9(3) . .
O45 C37 Ni9 51.1(3) . .
C38 C37 Ni9 163.9(4) . .
C37 C38 C39 113.9(4) . .
C37 C38 H38A 108.8 . .
C39 C38 H38A 108.8 . .
C37 C38 H38B 108.8 . .
C39 C38 H38B 108.8 . .
H38A C38 H38B 107.7 . .
O46 C39 C41 112.7(4) . .
O46 C39 C38 110.6(4) . .
C41 C39 C38 103.2(4) . .
O46 C39 C40 108.5(4) . .
C41 C39 C40 109.8(4) . .
C38 C39 C40 112.0(4) . .
O50 C40 O49 124.2(5) . .
O50 C40 C39 118.5(5) . .
O49 C40 C39 117.3(4) . .
C42 C41 C39 114.7(4) . .
C42 C41 H41A 108.6 . .
C39 C41 H41A 108.6 . .
C42 C41 H41B 108.6 . .
C39 C41 H41B 108.6 . .
H41A C41 H41B 107.6 . .
O48 C42 O47 123.2(5) . .
O48 C42 C41 118.4(5) . .
O47 C42 C41 118.4(5) . .
O48 C42 K7 49.0(3) . 2_666
O47 C42 K7 123.9(3) . 2_666
C41 C42 K7 97.0(3) . 2_666
O51 C43 O52 124.3(5) . .
O51 C43 C44 118.0(5) . .
O52 C43 C44 117.8(5) . .
C43 C44 C45 115.7(4) . .
C43 C44 H44A 108.3 . .
C45 C44 H44A 108.3 . .
C43 C44 H44B 108.3 . .
C45 C44 H44B 108.3 . .
H44A C44 H44B 107.4 . .
O53 C45 C44 111.1(4) . .
O53 C45 C47 111.0(4) . .
C44 C45 C47 104.5(4) . .
O53 C45 C46 110.3(4) . .
C44 C45 C46 109.0(4) . .
C47 C45 C46 110.8(4) . .
O55 C46 O54 123.9(5) . .
O55 C46 C45 118.9(5) . .
O54 C46 C45 117.2(5) . .
C48 C47 C45 111.6(4) . .
C48 C47 H47A 109.3 . .
C45 C47 H47A 109.3 . .
C48 C47 H47B 109.3 . .
C45 C47 H47B 109.3 . .
H47A C47 H47B 108.0 . .
O57 C48 O56 119.9(5) . .
O57 C48 C47 119.1(5) . .
O56 C48 C47 120.9(5) . .
O57 C48 Ni6 54.1(3) . .
O56 C48 Ni6 67.2(3) . .
C47 C48 Ni6 163.0(4) . .
C1 O1 Ni1 121.9(4) . .
C1 O1 K6 125.0(3) . 2_665
Ni1 O1 K6 104.98(15) . 2_665
C1 O2 Ni9' 103.1(6) . 1_454
C1 O2 Ni9 120.8(4) . 1_454
C6 O3 Ni4 115.8(3) . .
C6 O4 K4 134.2(3) . 2_565
C5 O5 K1 151.4(4) . 2_665
C5 O5 K4 125.1(4) . 2_565
K1 O5 K4 82.59(12) 2_665 2_565
C5 O6 Ni2 119.3(4) . .
C5 O6 K2 104.0(3) . .
Ni2 O6 K2 97.52(14) . .
C3 O7 Ni1 127.9(3) . .
C3 O7 Ni2 117.7(3) . .
Ni1 O7 Ni2 102.76(16) . .
C3 O7 Ni4 112.5(3) . .
Ni1 O7 Ni4 89.88(14) . .
Ni2 O7 Ni4 99.63(15) . .
C7 O8 Ni6 123.3(3) . .
C7 O8 K3 114.8(3) . .
Ni6 O8 K3 92.26(13) . .
C7 O9 Ni2 120.1(3) . .
C7 O9 K2 119.9(3) . .
Ni2 O9 K2 94.73(13) . .
C12 O10 K4 155.2(4) . .
C12 O10 K1 127.1(3) . 1_455
K4 O10 K1 74.70(10) . 1_455
C12 O10 K3 78.0(3) . .
K4 O10 K3 89.45(12) . .
K1 O10 K3 144.09(14) 1_455 .
C12 O11 Ni3 117.7(3) . .
C12 O11 K3 86.7(3) . .
Ni3 O11 K3 112.02(15) . .
C9 O12 Ni2 128.2(3) . .
C9 O12 Ni4 117.8(3) . .
Ni2 O12 Ni4 102.75(15) . .
C9 O12 Ni3 112.4(3) . .
Ni2 O12 Ni3 90.64(14) . .
Ni4 O12 Ni3 98.21(15) . .
C11 O13 Ni5 124.7(3) . 2_575
C11 O13 K1 111.4(3) . 1_455
Ni5 O13 K1 92.35(13) 2_575 1_455
C11 O13 K2 136.9(3) . 2_565
Ni5 O13 K2 90.09(12) 2_575 2_565
K1 O13 K2 88.93(11) 1_455 2_565
C11 O14 Ni4 120.5(3) . .
C13 O15 Ni5 121.1(3) . 2_675
C13 O16 Ni1 119.0(3) . .
C15 O17 Ni3 128.1(3) . .
C15 O17 Ni2 112.9(3) . .
Ni3 O17 Ni2 91.67(14) . .
C15 O17 Ni1 117.6(3) . .
Ni3 O17 Ni1 100.09(15) . .
Ni2 O17 Ni1 100.80(15) . .
C16 O18 Ni5 132.8(3) . 2_675
C16 O18 K2 107.1(3) . 2_665
Ni5 O18 K2 94.81(13) 2_675 2_665
C16 O18 K1 133.5(3) . .
Ni5 O18 K1 86.58(12) 2_675 .
K2 O18 K1 89.37(11) 2_665 .
C16 O19 Ni2 116.1(3) . .
C16 O19 K2 135.2(3) . .
Ni2 O19 K2 85.79(12) . .
C16 O19 K2 86.9(3) . 2_665
Ni2 O19 K2 156.35(17) . 2_665
K2 O19 K2 73.02(9) . 2_665
C18 O20 Ni6 121.8(3) . .
C18 O21 Ni3 122.8(3) . .
C18 O21 K3 135.1(3) . .
Ni3 O21 K3 101.75(13) . .
C19 O22 Ni3 120.8(3) . .
C19 O23 Ni5 148.3(4) . .
C19 O23 K1 120.2(3) . 2_675
Ni5 O23 K1 91.55(13) . 2_675
C21 O24 Ni4 128.8(3) . .
C21 O24 Ni3 119.1(3) . .
Ni4 O24 Ni3 100.45(15) . .
C21 O24 Ni1 112.2(3) . .
Ni4 O24 Ni1 89.64(14) . .
Ni3 O24 Ni1 99.57(15) . .
C24 O25 Ni1 114.8(3) . .
C24 O25 K6 98.6(3) . 2_665
Ni1 O25 K6 101.22(14) . 2_665
C24 O26 K1 130.0(4) . 2_675
C23 O27 Ni4 122.8(3) . .
C23 O27 Ni9' 71.7(3) . 1_454
Ni4 O27 Ni9' 142.8(3) . 1_454
C23 O28 Ni9' 99.0(7) . 1_454
C23 O28 Ni9 120.8(4) . 1_454
K2 O29 K2 84.42(14) . 2_665
K2 O29 K1 159.15(17) . .
K2 O29 K1 79.06(11) 2_665 .
K2 O29 H29A 114.6 . .
K2 O29 H29A 114.6 2_665 .
K1 O29 H29A 84.1 . .
K2 O29 H29B 114.6 . .
K2 O29 H29B 114.6 2_665 .
K1 O29 H29B 62.5 . .
H29A O29 H29B 111.7 . .
C25 O30 Ni6 97.3(3) . .
C25 O31 Ni7 118.7(3) . .
C25 O31 Ni6 81.2(3) . .
Ni7 O31 Ni6 141.07(17) . .
C27 O32 Ni7 128.6(3) . .
C27 O32 Ni8 117.1(3) . .
Ni7 O32 Ni8 104.11(15) . .
C27 O32 Ni10 113.2(3) . .
Ni7 O32 Ni10 87.15(13) . .
Ni8 O32 Ni10 99.23(14) . .
C30 O34 Ni10 118.1(3) . .
C29 O35 K7 152.6(4) . .
C29 O35 K8 74.7(3) . .
K7 O35 K8 78.95(12) . .
C29 O36 Ni8 120.4(3) . .
C29 O36 K8 99.4(3) . .
Ni8 O36 K8 102.90(15) . .
C31 O37 Ni12 122.0(3) . 2_776
C31 O37 K4 105.7(3) . 1_655
Ni12 O37 K4 132.30(17) 2_776 1_655
C31 O38 Ni7 118.1(3) . .
C31 O38 K4 80.4(3) . 1_655
Ni7 O38 K4 152.30(17) . 1_655
C33 O39 Ni11 127.8(3) . .
C33 O39 Ni8 114.4(3) . .
Ni11 O39 Ni8 88.90(14) . .
C33 O39 Ni7 116.5(3) . .
Ni11 O39 Ni7 102.87(15) . .
Ni8 O39 Ni7 100.33(15) . .
C36 O40 Ni11 119.4(3) . .
C36 O40 Ni9 81.4(3) . .
Ni11 O40 Ni9 142.78(18) . .
C36 O41 Ni9 96.1(4) . .
C36 O41 K6 126.2(4) . 2_766
Ni9 O41 K6 108.55(19) . 2_766
C34 O42 Ni12 130.5(3) . 2_776
C34 O42 K8 116.0(3) . 2_766
Ni12 O42 K8 92.77(13) 2_776 2_766
C34 O42 K7 131.8(3) . 2_766
Ni12 O42 K7 88.67(12) 2_776 2_766
K8 O42 K7 83.03(10) 2_766 2_766
C34 O43 Ni8 117.7(3) . .
C34 O43 K8 145.1(3) . .
Ni8 O43 K8 84.65(12) . .
C37 O44 Ni8 119.6(3) . .
C37 O44 K8 116.1(3) . .
Ni8 O44 K8 91.50(12) . .
C37 O45 Ni9 98.8(3) . .
C37 O45 Ni9' 117.2(5) . .
C39 O46 Ni8 129.2(3) . .
C39 O46 Ni10 116.8(3) . .
Ni8 O46 Ni10 103.33(16) . .
C39 O46 Ni11 112.8(3) . .
Ni8 O46 Ni11 87.81(13) . .
Ni10 O46 Ni11 99.89(15) . .
C42 O47 Ni10 118.8(3) . .
C42 O48 Ni12 126.5(3) . 2_676
C42 O48 K7 110.5(3) . 2_666
Ni12 O48 K7 95.41(13) 2_676 2_666
C42 O48 K8 133.3(3) . 2_666
Ni12 O48 K8 92.88(13) 2_676 2_666
K7 O48 K8 86.19(11) 2_666 2_666
C40 O49 Ni11 119.6(3) . .
C40 O50 K7 141.6(3) . 2_666
C40 O50 K5 129.4(3) . 2_666
K7 O50 K5 87.23(11) 2_666 2_666
C43 O51 Ni11 121.5(3) . .
C43 O52 Ni12 144.3(3) . .
C43 O52 K7 121.5(3) . 1_565
Ni12 O52 K7 92.76(13) . 1_565
C45 O53 Ni10 129.0(3) . .
C45 O53 Ni11 118.6(3) . .
Ni10 O53 Ni11 102.13(15) . .
C45 O53 Ni7 112.2(3) . .
Ni10 O53 Ni7 86.73(14) . .
Ni11 O53 Ni7 100.75(15) . .
C46 O54 Ni7 117.3(3) . .
C46 O55 K7 133.3(3) . 1_565
C46 O55 K5 132.1(3) . 1_565
K7 O55 K5 88.14(11) 1_565 1_565
C46 O55 K6 113.4(3) . 1_565
K7 O55 K6 85.65(11) 1_565 1_565
K5 O55 K6 88.47(11) 1_565 1_565
C48 O56 Ni10 120.7(3) . .
C48 O56 Ni6 82.3(3) . .
Ni10 O56 Ni6 139.39(17) . .
C48 O57 Ni6 95.5(3) . .
C48 O57 K3 122.2(3) . .
Ni6 O57 K3 101.15(14) . .
C48 O57 K5 116.3(3) . 1_565
Ni6 O57 K5 139.84(16) . 1_565
K3 O57 K5 82.80(10) . 1_565
Ni5 O58 H58B 109.4 . .
Ni5 O58 H58C 109.4 . .
H58B O58 H58C 109.5 . .
Ni5 O59 K2 95.44(14) . 1_565
Ni5 O59 H59A 112.7 . .
K2 O59 H59A 112.7 1_565 .
Ni5 O59 H59B 112.7 . .
K2 O59 H59B 112.7 1_565 .
H59A O59 H59B 110.1 . .
K4 O60 K3 82.27(12) . .
K4 O60 H60B 109.7 . .
K3 O60 H60B 44.1 . .
K4 O60 H60C 109.6 . .
K3 O60 H60C 151.9 . .
H60B O60 H60C 108.2 . .
K3 O61 K5 84.88(12) . 1_565
K3 O61 H61A 114.5 . .
K5 O61 H61A 114.5 1_565 .
K3 O61 H61B 114.5 . .
K5 O61 H61B 114.5 1_565 .
H61A O61 H61B 111.6 . .
K4 O62 K3 89.69(14) . .
K5 O63 H63B 109.7 . .
K5 O63 H63C 109.7 . .
H63B O63 H63C 108.2 . .
K3 O64 K5 98.55(17) 1_545 .
K3 O64 H64C 112.1 1_545 .
K5 O64 H64C 112.1 . .
K3 O64 H64D 112.0 1_545 .
K5 O64 H64D 112.0 . .
H64C O64 H64D 109.7 . .
K6 O65 K5 93.80(16) . .
K6 O65 H65C 112.9 . .
K5 O65 H65C 113.0 . .
K6 O65 H65D 113.0 . .
K5 O65 H65D 113.0 . .
H65C O65 H65D 110.4 . .
K6 O66 H66B 109.5 . .
K6 O66 H66C 109.1 . .
H66B O66 H66C 109.5 . .
K6 O67 K5 94.19(13) . .
K6 O67 K7 84.47(12) . .
K5 O67 K7 86.49(12) . .
K6 O67 H67A 112.8 . .
K5 O67 H67A 112.8 . .
K7 O67 H67A 41.3 . .
K6 O67 H67B 113.0 . .
K5 O67 H67B 113.0 . .
K7 O67 H67B 151.7 . .
H67A O67 H67B 110.4 . .
K8 O68 K8 97.85(16) . 2_766
K8 O68 H68A 109.7 . .
K8 O68 H68A 62.4 2_766 .
K8 O68 H68B 109.4 . .
K8 O68 H68B 152.5 2_766 .
H68A O68 H68B 109.8 . .
Ni12 O69 H69A 109.6 . .
Ni12 O69 H69B 109.3 . .
H69A O69 H69B 109.8 . .
Ni12 O70 K8 92.93(13) . 1_565
Ni12 O70 H70A 113.1 . .
K8 O70 H70A 113.1 1_565 .
Ni12 O70 H70B 113.1 . .
K8 O70 H70B 113.1 1_565 .
H70A O70 H70B 110.5 . .
K1 O71 K4 79.21(12) . 1_655
H2SA O2S H2SB 120.0 . .

loop_
_geom_bond_atom_site_label_1
_geom_bond_atom_site_label_2
_geom_bond_distance
_geom_bond_site_symmetry_2
Ni1 O16 2.006(4) .
Ni1 O25 2.023(4) .
Ni1 O7 2.030(4) .
Ni1 O24 2.090(4) .
Ni1 O17 2.095(4) .
Ni1 O1 2.099(4) .
Ni1 Ni4 2.9161(9) .
Ni1 K6 3.8793(15) 2_665
Ni2 O6 1.997(4) .
Ni2 O12 2.041(4) .
Ni2 O19 2.065(4) .
Ni2 O17 2.086(4) .
Ni2 O7 2.093(4) .
Ni2 O9 2.120(4) .
Ni2 K2 3.7315(15) .
Ni3 O11 2.033(4) .
Ni3 O22 2.033(4) .
Ni3 O17 2.052(4) .
Ni3 O24 2.074(4) .
Ni3 O21 2.080(4) .
Ni3 O12 2.133(4) .
Ni4 O14 2.000(4) .
Ni4 O24 2.047(4) .
Ni4 O3 2.051(4) .
Ni4 O12 2.057(4) .
Ni4 O7 2.098(4) .
Ni4 O27 2.104(4) .
Ni5 O15 2.018(4) 2_675
Ni5 O58 2.031(4) .
Ni5 O13 2.077(4) 2_575
Ni5 O23 2.078(4) .
Ni5 O59 2.086(4) .
Ni5 O18 2.114(4) 2_675
Ni5 K1 3.4644(14) 2_675
Ni5 K2 3.7015(15) 1_565
Ni6 O20 1.982(4) .
Ni6 O8 1.985(4) .
Ni6 O30 1.986(4) .
Ni6 O57 2.032(4) .
Ni6 O56 2.323(4) .
Ni6 O31 2.344(4) .
Ni6 C25 2.490(5) .
Ni6 C48 2.497(5) .
Ni6 K3 3.7205(15) .
Ni7 O54 2.000(4) .
Ni7 O38 2.010(4) .
Ni7 O32 2.031(4) .
Ni7 O53 2.120(4) .
Ni7 O39 2.124(4) .
Ni7 O31 2.184(4) .
Ni7 Ni10 2.8606(9) .
Ni8 O36 1.985(4) .
Ni8 O46 2.023(4) .
Ni8 O43 2.044(4) .
Ni8 O32 2.086(4) .
Ni8 O39 2.105(4) .
Ni8 O44 2.176(4) .
Ni8 Ni11 2.9040(9) .
Ni11 O49 2.001(4) .
Ni11 O51 2.017(4) .
Ni11 O39 2.042(4) .
Ni11 O53 2.110(4) .
Ni11 O46 2.162(4) .
Ni11 O40 2.195(4) .
Ni10 O47 2.019(4) .
Ni10 O34 2.031(4) .
Ni10 O53 2.046(4) .
Ni10 O46 2.060(4) .
Ni10 O32 2.118(4) .
Ni10 O56 2.183(4) .
Ni9 O45 1.978(4) .
Ni9 O41 1.979(5) .
Ni9 O2 2.007(5) 1_656
Ni9 O28 2.016(4) 1_656
Ni9 O40 2.316(4) .
Ni9 C36 2.465(6) .
Ni9 C37 2.512(6) .
Ni9 K6 3.8272(17) 2_766
Ni9' O2 1.687(8) 1_656
Ni9' O28 1.691(8) 1_656
Ni9' O45 2.197(10) .
Ni9' C23 2.275(14) 1_656
Ni9' O27 2.333(16) 1_656
Ni9' C1 2.335(12) 1_656
Ni9' K6 3.721(6) 2_766
Ni12 O37 2.025(4) 2_776
Ni12 O69 2.021(4) .
Ni12 O48 2.064(4) 2_676
Ni12 O52 2.066(4) .
Ni12 O70 2.093(4) .
Ni12 O42 2.109(4) 2_776
Ni12 K7 3.5544(14) 1_565
Ni12 K8 3.6316(15) 1_565
K1 O5 2.622(4) 2_665
K1 O13 2.688(4) 1_655
K1 O26 2.709(4) 2_675
K1 O23 2.716(4) 2_675
K1 O71 2.728(4) .
K1 O18 2.873(4) .
K1 O10 2.942(4) 1_655
K1 C11 3.359(5) 1_655
K1 O29 3.366(5) .
K1 Ni5 3.4644(14) 2_675
K1 K4 3.5028(18) 1_655
K1 C19 3.526(5) 2_675
K2 O29 2.845(5) .
K2 O18 2.866(4) 2_665
K2 O59 2.867(4) 1_545
K2 O9 2.901(4) .
K2 O6 2.902(4) .
K2 O29 2.956(5) 2_665
K2 O13 3.061(4) 2_565
K2 O19 3.263(4) .
K2 O19 3.288(4) 2_665
K2 C5 3.435(5) .
K2 C16 3.456(5) 2_665
K2 Ni5 3.7015(15) 1_545
K3 O64 2.639(5) 1_565
K3 O57 2.748(4) .
K3 O11 2.779(4) .
K3 O61 2.895(5) .
K3 O62 2.985(5) .
K3 C12 2.988(5) .
K3 O10 2.989(4) .
K3 O21 3.032(4) .
K3 O8 3.069(4) .
K3 O60 3.427(5) .
K3 K5 4.0521(18) 1_565
K3 H60B 2.8780 .
K4 O5 2.685(4) 2_565
K4 O60 2.750(4) .
K4 O71 2.766(5) 1_455
K4 O37 2.774(4) 1_455
K4 O62 2.821(5) .
K4 O10 2.829(4) .
K4 O4 3.128(4) 2_565
K4 O38 3.320(4) 1_455
K4 C31 3.349(6) 1_455
K4 K1 3.5028(18) 1_455
K5 O64 2.708(5) .
K5 O67 2.803(4) .
K5 O50 2.820(4) 2_666
K5 O65 2.873(5) .
K5 O55 2.932(4) 1_545
K5 O63 2.953(4) .
K5 O61 3.105(5) 1_545
K5 O57 3.342(4) 1_545
K5 K7 3.8647(17) .
K5 K3 4.0521(18) 1_545
K5 K6 4.0925(18) .
K6 O66 2.577(5) .
K6 O41 2.706(4) 2_766
K6 O65 2.730(5) .
K6 O1 2.765(4) 2_665
K6 O67 2.785(4) .
K6 O55 2.934(4) 1_545
K6 O25 2.939(4) 2_665
K6 C24 3.376(5) 2_665
K6 Ni9' 3.721(6) 2_766
K6 K7 3.7794(18) .
K6 Ni9 3.8273(17) 2_766
K6 Ni1 3.8794(15) 2_665
K6 H66B 3.0350 .
K6 H66C 3.0296 .
K7 O55 2.615(4) 1_545
K7 O35 2.628(4) .
K7 O48 2.706(4) 2_666
K7 O50 2.783(4) 2_666
K7 O52 2.795(4) 1_545
K7 O67 2.838(4) .
K7 O42 2.911(4) 2_766
K7 C42 3.361(5) 2_666
K7 Ni12 3.5544(14) 1_545
K7 K8 3.8227(19) .
K7 H67A 2.2704 .
K8 O36 2.766(4) .
K8 O68 2.786(5) .
K8 O42 2.857(4) 2_766
K8 O70 2.863(4) 1_545
K8 O68 2.869(5) 2_766
K8 O48 2.886(4) 2_666
K8 O44 2.994(4) .
K8 O35 3.325(5) .
K8 O43 3.337(4) .
K8 Ni12 3.6316(15) 1_545
K8 K8 4.264(3) 2_766
C1 O1 1.256(7) .
C1 O2 1.275(7) .
C1 C2 1.496(8) .
C1 Ni9' 2.335(12) 1_454
C2 C3 1.549(7) .
C2 H2A 0.9900 .
C2 H2B 0.9900 .
C3 O7 1.404(6) .
C3 C4 1.540(7) .
C3 C6 1.549(7) .
C4 C5 1.521(8) .
C4 H4A 0.9900 .
C4 H4B 0.9900 .
C5 O5 1.256(7) .
C5 O6 1.266(7) .
C6 O4 1.255(7) .
C6 O3 1.259(7) .
C7 O9 1.248(6) .
C7 O8 1.279(6) .
C7 C8 1.517(7) .
C8 C9 1.553(7) .
C8 H8A 0.9900 .
C8 H8B 0.9900 .
C9 O12 1.417(6) .
C9 C10 1.545(7) .
C9 C12 1.558(7) .
C10 C11 1.513(7) .
C10 H10A 0.9900 .
C10 H10B 0.9900 .
C11 O13 1.259(6) .
C11 O14 1.269(6) .
C11 K1 3.359(5) 1_455
C12 O10 1.243(6) .
C12 O11 1.269(6) .
C13 O15 1.256(7) .
C13 O16 1.273(6) .
C13 C14 1.499(7) .
C14 C15 1.543(7) .
C14 H14A 0.9900 .
C14 H14B 0.9900 .
C15 O17 1.418(6) .
C15 C17 1.538(7) .
C15 C16 1.561(7) .
C16 O19 1.258(7) .
C16 O18 1.264(6) .
C16 K2 3.456(5) 2_665
C17 C18 1.510(7) .
C17 H17A 0.9900 .
C17 H17B 0.9900 .
C18 O21 1.251(6) .
C18 O20 1.282(6) .
C19 O22 1.263(7) .
C19 O23 1.265(6) .
C19 C20 1.517(7) .
C19 K1 3.526(5) 2_675
C20 C21 1.538(7) .
C20 H20A 0.9900 .
C20 H20B 0.9900 .
C21 O24 1.412(6) .
C21 C22 1.542(7) .
C21 C24 1.558(7) .
C22 C23 1.509(8) .
C22 H22A 0.9900 .
C22 H22B 0.9900 .
C23 O27 1.253(7) .
C23 O28 1.280(7) .
C23 Ni9' 2.275(14) 1_454
C24 O26 1.239(7) .
C24 O25 1.277(7) .
C24 K6 3.376(5) 2_665
C25 O30 1.272(7) .
C25 O31 1.275(7) .
C25 C26 1.489(7) .
C26 C27 1.538(7) .
C26 H26A 0.9900 .
C26 H26B 0.9900 .
C27 O32 1.416(6) .
C27 C28 1.537(7) .
C27 C30 1.555(7) .
C28 C29 1.511(7) .
C28 H28A 0.9900 .
C28 H28B 0.9900 .
C29 O35 1.243(7) .
C29 O36 1.276(7) .
C30 O33 1.234(7) .
C30 O34 1.274(7) .
C31 O38 1.257(7) .
C31 O37 1.271(7) .
C31 C32 1.487(8) .
C31 K4 3.349(6) 1_655
C32 C33 1.542(7) .
C32 H32A 0.9900 .
C32 H32B 0.9900 .
C33 O39 1.419(6) .
C33 C35 1.528(7) .
C33 C34 1.544(8) .
C34 O43 1.260(7) .
C34 O42 1.271(6) .
C35 C36 1.491(8) .
C35 H35A 0.9900 .
C35 H35B 0.9900 .
C36 O40 1.258(7) .
C36 O41 1.274(7) .
C37 O44 1.260(7) .
C37 O45 1.275(7) .
C37 C38 1.497(7) .
C38 C39 1.543(7) .
C38 H38A 0.9900 .
C38 H38B 0.9900 .
C39 O46 1.417(6) .
C39 C41 1.536(7) .
C39 C40 1.557(7) .
C40 O50 1.241(6) .
C40 O49 1.281(7) .
C41 C42 1.512(7) .
C41 H41A 0.9900 .
C41 H41B 0.9900 .
C42 O48 1.261(6) .
C42 O47 1.263(6) .
C42 K7 3.361(5) 2_666
C43 O51 1.258(6) .
C43 O52 1.259(6) .
C43 C44 1.513(7) .
C44 C45 1.544(7) .
C44 H44A 0.9900 .
C44 H44B 0.9900 .
C45 O53 1.410(6) .
C45 C47 1.546(7) .
C45 C46 1.553(7) .
C46 O55 1.239(6) .
C46 O54 1.275(6) .
C47 C48 1.499(7) .
C47 H47A 0.9900 .
C47 H47B 0.9900 .
C48 O57 1.271(6) .
C48 O56 1.276(6) .
O1 K6 2.765(4) 2_665
O2 Ni9' 1.687(8) 1_454
O2 Ni9 2.007(5) 1_454
O4 K4 3.128(4) 2_565
O5 K1 2.622(4) 2_665
O5 K4 2.685(4) 2_565
O10 K1 2.943(4) 1_455
O13 Ni5 2.077(4) 2_575
O13 K1 2.689(4) 1_455
O13 K2 3.061(4) 2_565
O15 Ni5 2.018(4) 2_675
O18 Ni5 2.114(4) 2_675
O18 K2 2.866(4) 2_665
O19 K2 3.288(4) 2_665
O23 K1 2.716(4) 2_675
O25 K6 2.939(4) 2_665
O26 K1 2.709(4) 2_675
O27 Ni9' 2.332(16) 1_454
O28 Ni9' 1.691(8) 1_454
O28 Ni9 2.016(4) 1_454
O29 K2 2.956(5) 2_665
O29 H29A 0.9900 .
O29 H29B 0.9900 .
O37 Ni12 2.025(4) 2_776
O37 K4 2.774(4) 1_655
O38 K4 3.320(4) 1_655
O41 K6 2.706(4) 2_766
O42 Ni12 2.109(4) 2_776
O42 K8 2.857(4) 2_766
O42 K7 2.911(4) 2_766
O48 Ni12 2.064(4) 2_676
O48 K7 2.706(4) 2_666
O48 K8 2.886(4) 2_666
O50 K7 2.783(4) 2_666
O50 K5 2.820(4) 2_666
O52 K7 2.795(4) 1_565
O55 K7 2.615(4) 1_565
O55 K5 2.932(4) 1_565
O55 K6 2.934(4) 1_565
O57 K5 3.342(4) 1_565
O58 H58B 0.9600 .
O58 H58C 0.9597 .
O59 K2 2.867(4) 1_565
O59 H59A 0.9900 .
O59 H59B 0.9900 .
O60 H60B 0.8501 .
O60 H60C 0.8500 .
O61 K5 3.105(5) 1_565
O61 H61A 0.9900 .
O61 H61B 0.9899 .
O63 H63B 0.8500 .
O63 H63C 0.8501 .
O64 K3 2.639(5) 1_545
O64 H64C 0.9900 .
O64 H64D 0.9900 .
O65 H65C 0.9899 .
O65 H65D 0.9900 .
O66 H66B 0.9599 .
O66 H66C 0.9600 .
O67 H67A 0.8500 .
O67 H67B 0.8500 .
O68 K8 2.869(5) 2_766
O68 H68A 0.8501 .
O68 H68B 0.8498 .
O69 H69A 0.8499 .
O69 H69B 0.8500 .
O70 K8 2.863(4) 1_565
O70 H70A 0.9900 .
O70 H70B 0.9901 .
O71 K4 2.766(5) 1_655
O2S H2SA 0.8500 .
O2S H2SB 0.8496 .
